data_1546890
loop_
_publ_author_name
'B\"oserle, Ji\<r\'i'
'Zhigulin, Grigory'
'\<St\<epni\<cka, Petr'
'Hork\'y, Filip'
'Erben, Milan'
'Jambor, Roman'
'R\%u\<zi\<cka, Ale\<s'
'Ketkov, Sergey'
'Dost\'al, Libor'

_publ_section_title
;
 Facile activation of alkynes with a boraguanidinato-stabilized germylene:
 a combined experimental and theoretical study
;
_journal_issue 36
_journal_name_full 'Dalton Transactions'
_journal_page_first 12339
_journal_page_last 12353
_journal_paper_doi 10.1039/C7DT01950E
_journal_volume 46
_journal_year 2017
_chemical_formula_moiety 'C52 H70 B2 Ge2 N6'
_chemical_formula_sum 'C52 H70 B2 Ge2 N6'
_chemical_formula_weight 945.94
_chemical_name_systematic
;
 ?
;
_space_group_crystal_system triclinic
_space_group_IT_number 2
_space_group_name_Hall '-P 1'
_space_group_name_H-M_alt 'P -1'
_symmetry_space_group_name_Hall '-P 1'
_symmetry_space_group_name_H-M 'P -1'
_atom_sites_solution_hydrogens geom
_audit_creation_method SHELXL-97
_audit_update_record
;
2017-08-22 deposited with the CCDC.
2017-08-24 downloaded from the CCDC.
;
_cell_angle_alpha 91.094(11)
_cell_angle_beta 97.193(5)
_cell_angle_gamma 91.257(8)
_cell_formula_units_Z 8
_cell_length_a 15.3900(7)
_cell_length_b 18.312(2)
_cell_length_c 36.856(5)
_cell_measurement_reflns_used 151039
_cell_measurement_temperature 150(1)
_cell_measurement_theta_max 27.5
_cell_measurement_theta_min 1
_cell_volume 10300.1(19)
_computing_cell_refinement 'COLLECT and DENZO'
_computing_data_collection 'COLLECT (Hooft, 1998) and DENZO (Otwinowski & Minor, 1997)'
_computing_data_reduction 'COLLECT and DENZO'
_computing_molecular_graphics 'PLATON (Spek, 2003)'
_computing_publication_material 'SHELXL-97 (Sheldrick, 2008)'
_computing_structure_refinement 'SHELXL-2013 (Sheldrick, 2013)'
_computing_structure_solution 'SIR92 (Altomare et al., 1994)'
_diffrn_ambient_temperature 150(1)
_diffrn_detector_area_resol_mean 9.091
_diffrn_measured_fraction_theta_full 0.988
_diffrn_measured_fraction_theta_max 0.975
_diffrn_measurement_device_type 'Bruker Nonius KappaCCD area detector'
_diffrn_measurement_method '\f and \w scans to fill the Ewald sphere'
_diffrn_radiation_monochromator graphite
_diffrn_radiation_source 'fine-focus sealed tube'
_diffrn_radiation_type MoK\a
_diffrn_radiation_wavelength 0.71073
_diffrn_reflns_av_R_equivalents 0.0737
_diffrn_reflns_av_unetI/netI 0.0919
_diffrn_reflns_Laue_measured_fraction_full 0.988
_diffrn_reflns_Laue_measured_fraction_max 0.975
_diffrn_reflns_limit_h_max 19
_diffrn_reflns_limit_h_min -19
_diffrn_reflns_limit_k_max 23
_diffrn_reflns_limit_k_min -23
_diffrn_reflns_limit_l_max 47
_diffrn_reflns_limit_l_min -47
_diffrn_reflns_number 150941
_diffrn_reflns_point_group_measured_fraction_full 0.988
_diffrn_reflns_point_group_measured_fraction_max 0.975
_diffrn_reflns_theta_full 25.242
_diffrn_reflns_theta_max 27.500
_diffrn_reflns_theta_min 1.114
_diffrn_standards_number 0
_exptl_absorpt_coefficient_mu 1.206
_exptl_absorpt_correction_T_max 0.884
_exptl_absorpt_correction_T_min 0.725
_exptl_absorpt_correction_type integration
_exptl_absorpt_process_details
;
Gaussian integration (Coppens, 1970)
;
_exptl_crystal_colour colourless
_exptl_crystal_density_diffrn 1.220
_exptl_crystal_description block
_exptl_crystal_F_000 3984
_exptl_crystal_size_max 0.48
_exptl_crystal_size_mid 0.19
_exptl_crystal_size_min 0.11
_refine_diff_density_max 0.938
_refine_diff_density_min -0.626
_refine_diff_density_rms 0.104
_refine_ls_extinction_method none
_refine_ls_goodness_of_fit_ref 1.115
_refine_ls_hydrogen_treatment constr
_refine_ls_matrix_type full
_refine_ls_number_parameters 2285
_refine_ls_number_reflns 46094
_refine_ls_number_restraints 2224
_refine_ls_restrained_S_all 1.100
_refine_ls_R_factor_all 0.1318
_refine_ls_R_factor_gt 0.0669
_refine_ls_shift/su_max 0.002
_refine_ls_shift/su_mean 0.000
_refine_ls_structure_factor_coef Fsqd
_refine_ls_weighting_details 'w=1/[\s^2^(Fo^2^)+(0.0177P)^2^+37.0359P] where P=(Fo^2^+2Fc^2^)/3'
_refine_ls_weighting_scheme calc
_refine_ls_wR_factor_gt 0.1114
_refine_ls_wR_factor_ref 0.1375
_reflns_Friedel_coverage 0.000
_reflns_number_gt 29450
_reflns_number_total 46094
_reflns_threshold_expression 'I > 2\s(I)'
_cod_data_source_file c7dt01950e5.cif
_cod_data_source_block 1c
_cod_database_code 1546890
_shelx_space_group_comment
;
The symmetry employed for this shelxl refinement is uniquely defined
by the following loop, which should always be used as a source of
symmetry information in preference to the above space-group names.
They are only intended as comments.
;
_shelxl_version_number 2013-4

loop_
_space_group_symop_operation_xyz
'x, y, z'
'-x, -y, -z'

loop_
_atom_site_label
_atom_site_type_symbol
_atom_site_fract_x
_atom_site_fract_y
_atom_site_fract_z
_atom_site_U_iso_or_equiv
_atom_site_adp_type
_atom_site_occupancy
_atom_site_site_symmetry_order
_atom_site_calc_flag
_atom_site_refinement_flags_posn
_atom_site_refinement_flags_adp
_atom_site_refinement_flags_occupancy
_atom_site_disorder_assembly
_atom_site_disorder_group
Ge1 Ge 0.02281(3) 0.30443(2) 0.37644(2) 0.01924(10) Uani 1 1 d . U . . .
Ge5 Ge 0.53131(3) 0.37848(3) 0.13502(2) 0.02066(11) Uani 1 1 d . U . . .
Ge7 Ge 1.02042(3) 0.87622(2) 0.14534(2) 0.01975(10) Uani 1 1 d . U . . .
Ge4 Ge 0.49776(3) 0.75444(3) 0.39781(2) 0.02120(11) Uani 1 1 d . U . . .
Ge8 Ge 0.86525(3) 0.89833(3) 0.12588(2) 0.01998(10) Uani 1 1 d . U . . .
Ge6 Ge 0.68771(3) 0.38917(3) 0.12975(2) 0.02234(11) Uani 1 1 d . U . . .
Ge3 Ge 0.63374(3) 0.81733(3) 0.38477(2) 0.01982(10) Uani 1 1 d . U . . .
Ge2 Ge 0.16868(3) 0.24986(2) 0.38599(2) 0.02135(11) Uani 1 1 d . U . . .
C226 C 0.9412(3) 0.5400(3) 0.11529(13) 0.0278(10) Uani 1 1 d . U . . .
H226 H 0.9945 0.5385 0.1033 0.033 Uiso 1 1 calc R U . . .
N24 N 0.7938(2) 0.97537(19) 0.13429(10) 0.0203(8) Uani 1 1 d . U . . .
N3 N -0.0862(2) 0.27485(19) 0.38821(10) 0.0209(8) Uani 1 1 d . U . . .
C137 C 0.3246(3) 0.7819(2) 0.35490(13) 0.0205(9) Uani 1 1 d . U . . .
N11 N 0.4670(2) 0.66265(19) 0.41371(10) 0.0215(8) Uani 1 1 d . U . . .
N20 N 1.1070(2) 0.83917(19) 0.12027(10) 0.0231(8) Uani 1 1 d . U . . .
N17 N 0.7593(2) 0.3865(2) 0.09325(10) 0.0246(8) Uani 1 1 d . U . . .
N6 N 0.2183(2) 0.16210(19) 0.40027(10) 0.0233(8) Uani 1 1 d . U . . .
N15 N 0.4287(2) 0.3653(2) 0.10309(11) 0.0255(8) Uani 1 1 d . U . . .
C145 C 0.5857(3) 0.8776(2) 0.42283(12) 0.0227(10) Uani 1 1 d . U . . .
N14 N 0.4508(2) 0.4335(2) 0.15614(10) 0.0239(8) Uani 1 1 d . U . . .
N21 N 1.1172(2) 0.93781(19) 0.16011(10) 0.0229(8) Uani 1 1 d . U . . .
N9 N 0.6712(2) 0.8478(2) 0.34142(10) 0.0219(8) Uani 1 1 d . U . . .
N5 N 0.2526(2) 0.23617(19) 0.35473(10) 0.0226(8) Uani 1 1 d . U . . .
N12 N 0.3886(2) 0.73457(19) 0.37174(10) 0.0228(8) Uani 1 1 d . U . . .
C316 C 1.1164(3) 1.0356(3) 0.20585(14) 0.0304(11) Uani 1 1 d . U . . .
C237 C 0.7356(3) 0.5367(2) 0.15634(13) 0.0256(10) Uani 1 1 d . U . . .
N23 N 0.7914(2) 0.90502(19) 0.08233(10) 0.0218(8) Uani 1 1 d . U . . .
B6 B 0.8061(3) 0.4536(3) 0.10829(15) 0.0241(11) Uani 1 1 d . U . . .
C315 C 1.1141(3) 1.0133(2) 0.16910(13) 0.0218(9) Uani 1 1 d . U . . .
C37 C 0.1852(3) 0.1036(2) 0.42002(13) 0.0252(10) Uani 1 1 d . U . . .
N16 N 0.8771(2) 0.4883(2) 0.09441(10) 0.0233(8) Uani 1 1 d . U . . .
C47 C 0.0766(3) 0.4412(2) 0.42724(13) 0.0232(9) Uani 1 1 d . U . . .
N18 N 0.7603(2) 0.4713(2) 0.13984(10) 0.0225(8) Uani 1 1 d . U . . .
C15 C -0.1155(3) 0.2634(3) 0.42262(12) 0.0241(10) Uani 1 1 d . U . . .
C45 C 0.0981(3) 0.3717(2) 0.41077(12) 0.0221(9) Uani 1 1 d . U . . .
C345 C 0.9533(3) 0.8088(2) 0.17391(12) 0.0224(9) Uani 1 1 d . U . . .
C52 C 0.0202(3) 0.4897(3) 0.40864(15) 0.0342(12) Uani 1 1 d . U . . .
H52 H -0.0068 0.4772 0.3853 0.041 Uiso 1 1 calc R U . . .
C207 C 0.4592(3) 0.4918(3) 0.18218(14) 0.0272(10) Uani 1 1 d . U . . .
C337 C 0.7774(3) 1.0031(3) 0.16888(12) 0.0243(10) Uani 1 1 d . U . . .
C115 C 0.6202(3) 0.8497(2) 0.30662(12) 0.0211(9) Uani 1 1 d . U . . .
N8 N 0.7508(2) 0.7930(2) 0.38942(11) 0.0260(9) Uani 1 1 d . U . . .
C30 C 0.3774(3) 0.3233(2) 0.36015(14) 0.0268(10) Uani 1 1 d . U . . .
C223 C 0.8947(3) 0.4695(3) 0.05701(13) 0.0293(11) Uani 1 1 d . U . . .
H223 H 0.8470 0.4362 0.0465 0.035 Uiso 1 1 calc R U . . .
C146 C 0.5148(3) 0.8402(2) 0.43058(13) 0.0254(10) Uani 1 1 d . U . . .
H146 H 0.4798 0.8527 0.4484 0.030 Uiso 1 1 calc R U . . .
C16 C -0.1578(3) 0.3192(3) 0.43963(14) 0.0342(11) Uani 1 1 d . U . . .
C246 C 0.6731(3) 0.3051(2) 0.16046(13) 0.0271(10) Uani 1 1 d . U . . .
H246 H 0.7176 0.2766 0.1717 0.033 Uiso 1 1 calc R U . . .
C38 C 0.2028(3) 0.1051(3) 0.45821(14) 0.0332(11) Uani 1 1 d . U . . .
C116 C 0.5782(3) 0.9146(3) 0.29577(14) 0.0301(11) Uani 1 1 d . U . . .
C29 C 0.3028(3) 0.2915(2) 0.33955(13) 0.0233(9) Uani 1 1 d . U . . .
N10 N 0.3113(2) 0.61398(19) 0.38539(10) 0.0223(8) Uani 1 1 d . U . . .
C141 C 0.2035(3) 0.8614(3) 0.35662(15) 0.0331(11) Uani 1 1 d . U . . .
H141 H 0.1635 0.8843 0.3697 0.040 Uiso 1 1 calc R U . . .
C142 C 0.2653(3) 0.8164(2) 0.37489(13) 0.0243(10) Uani 1 1 d . U . . .
C329 C 0.8075(3) 0.8853(2) 0.04671(12) 0.0220(9) Uani 1 1 d . U . . .
C129 C 0.5202(3) 0.6047(2) 0.42673(13) 0.0245(10) Uani 1 1 d . U . . .
C307 C 1.1108(3) 0.7736(2) 0.09969(13) 0.0252(10) Uani 1 1 d . U . . .
C123 C 0.2893(3) 0.5622(2) 0.41325(13) 0.0271(10) Uani 1 1 d . U . . .
H123 H 0.2275 0.5482 0.4066 0.033 Uiso 1 1 calc R U . . .
C117 C 0.5264(3) 0.9164(3) 0.26234(15) 0.0370(12) Uani 1 1 d . U . . .
H117 H 0.4970 0.9588 0.2555 0.044 Uiso 1 1 calc R U . . .
C342 C 0.8202(3) 1.0684(3) 0.18227(14) 0.0322(11) Uani 1 1 d . U . . .
C120 C 0.6089(3) 0.7876(3) 0.28316(13) 0.0247(10) Uani 1 1 d . U . . .
C124 C 0.3396(3) 0.4916(3) 0.41424(15) 0.0351(12) Uani 1 1 d . U . . .
H12A H 0.3340 0.4697 0.3901 0.053 Uiso 1 1 calc R U . . .
H12B H 0.3164 0.4585 0.4307 0.053 Uiso 1 1 calc R U . . .
H12C H 0.4004 0.5019 0.4225 0.053 Uiso 1 1 calc R U . . .
C245 C 0.5874(3) 0.2961(2) 0.16233(12) 0.0240(10) Uani 1 1 d . U . . .
N7 N 0.8311(2) 0.8196(2) 0.33231(11) 0.0298(9) Uani 1 1 d . U . . .
N13 N 0.2898(2) 0.4136(2) 0.13011(10) 0.0236(8) Uani 1 1 d . U . . .
C201 C 0.2607(3) 0.4298(3) 0.16638(13) 0.0295(11) Uani 1 1 d . U . . .
H201 H 0.3139 0.4341 0.1840 0.035 Uiso 1 1 calc R U . . .
C352 C 0.9365(3) 0.6941(3) 0.20801(13) 0.0301(11) Uani 1 1 d . U . . .
H352 H 0.8829 0.6850 0.1938 0.036 Uiso 1 1 calc R U . . .
N4 N 0.3443(2) 0.1200(2) 0.36476(11) 0.0267(8) Uani 1 1 d . U . . .
C128 C 0.1575(3) 0.6439(3) 0.36042(15) 0.0355(12) Uani 1 1 d . U . . .
H12D H 0.1650 0.6898 0.3736 0.053 Uiso 1 1 calc R U . . .
H12E H 0.1313 0.6086 0.3749 0.053 Uiso 1 1 calc R U . . .
H12F H 0.1201 0.6500 0.3379 0.053 Uiso 1 1 calc R U . . .
C215 C 0.4222(3) 0.3381(3) 0.06645(13) 0.0266(10) Uani 1 1 d . U . . .
C312 C 1.1494(3) 0.7115(3) 0.11557(15) 0.0337(11) Uani 1 1 d . U . . .
C12 C -0.0374(3) 0.2640(3) 0.27795(13) 0.0302(11) Uani 1 1 d . U . . .
C313 C 1.0365(3) 0.8398(3) 0.04546(14) 0.0375(12) Uani 1 1 d . U . . .
H31A H 1.0143 0.8291 0.0204 0.056 Uiso 1 1 calc R U . . .
H31B H 1.0814 0.8773 0.0466 0.056 Uiso 1 1 calc R U . . .
H31C H 0.9898 0.8563 0.0583 0.056 Uiso 1 1 calc R U . . .
C130 C 0.5463(3) 0.5528(2) 0.40190(14) 0.0278(10) Uani 1 1 d . U . . .
C8 C -0.0216(3) 0.3965(3) 0.28253(14) 0.0327(11) Uani 1 1 d . U . . .
C247 C 0.5431(3) 0.2398(3) 0.18249(13) 0.0290(10) Uani 1 1 d . U . . .
C125 C 0.2962(3) 0.5976(3) 0.45065(14) 0.0378(12) Uani 1 1 d . U . . .
H12G H 0.2638 0.6419 0.4494 0.057 Uiso 1 1 calc R U . . .
H12H H 0.3566 0.6087 0.4593 0.057 Uiso 1 1 calc R U . . .
H12I H 0.2726 0.5649 0.4672 0.057 Uiso 1 1 calc R U . . .
C134 C 0.5473(3) 0.5994(3) 0.46427(15) 0.0394(12) Uani 1 1 d . U . . .
C309 C 1.0782(3) 0.7073(3) 0.04226(16) 0.0382(12) Uani 1 1 d . U . . .
H309 H 1.0539 0.7054 0.0178 0.046 Uiso 1 1 calc R U . . .
C138 C 0.3215(3) 0.7940(3) 0.31707(13) 0.0272(10) Uani 1 1 d . U . . .
C7 C -0.0381(3) 0.3293(3) 0.29827(12) 0.0267(10) Uani 1 1 d . U . . .
C338 C 0.7230(3) 0.9648(3) 0.19016(14) 0.0335(11) Uani 1 1 d . U . . .
C135 C 0.5251(3) 0.5611(3) 0.36144(14) 0.0350(12) Uani 1 1 d . U . . .
H13A H 0.4921 0.6045 0.3566 0.052 Uiso 1 1 calc R U . . .
H13B H 0.4913 0.5194 0.3512 0.052 Uiso 1 1 calc R U . . .
H13C H 0.5785 0.5649 0.3506 0.052 Uiso 1 1 calc R U . . .
C31 C 0.4237(3) 0.3769(3) 0.34422(15) 0.0353(12) Uani 1 1 d . U . . .
H31 H 0.4732 0.3985 0.3576 0.042 Uiso 1 1 calc R U . . .
C208 C 0.4889(3) 0.4794(3) 0.21910(14) 0.0310(11) Uani 1 1 d . U . . .
C48 C 0.1144(3) 0.4609(3) 0.46241(14) 0.0342(11) Uani 1 1 d . U . . .
H48 H 0.1525 0.4292 0.4754 0.041 Uiso 1 1 calc R U . . .
C148 C 0.6010(3) 0.9639(3) 0.47679(15) 0.0392(13) Uani 1 1 d . U . . .
H148 H 0.5721 0.9293 0.4894 0.047 Uiso 1 1 calc R U . . .
C308 C 1.0744(3) 0.7718(3) 0.06293(14) 0.0298(11) Uani 1 1 d . U . . .
C42 C 0.1333(3) 0.0479(2) 0.40143(14) 0.0290(10) Uani 1 1 d . U . . .
C317 C 1.1195(4) 1.1095(3) 0.21451(16) 0.0422(13) Uani 1 1 d . U . . .
H317 H 1.1225 1.1244 0.2389 0.051 Uiso 1 1 calc R U . . .
C229 C 0.7831(3) 0.3263(3) 0.07222(14) 0.0314(11) Uani 1 1 d . U . . .
C35 C 0.4064(3) 0.3021(3) 0.39871(14) 0.0344(12) Uani 1 1 d . U . . .
H35A H 0.3676 0.2645 0.4056 0.052 Uiso 1 1 calc R U . . .
H35B H 0.4052 0.3439 0.4147 0.052 Uiso 1 1 calc R U . . .
H35C H 0.4649 0.2841 0.4005 0.052 Uiso 1 1 calc R U . . .
C320 C 1.1069(3) 1.0656(3) 0.14188(13) 0.0263(10) Uani 1 1 d . U . . .
B2 B 0.2782(3) 0.1678(3) 0.37290(15) 0.0220(10) Uani 1 1 d . U . . .
C34 C 0.2767(3) 0.3132(3) 0.30398(14) 0.0318(11) Uani 1 1 d . U . . .
C334 C 0.7966(3) 0.8121(3) 0.03515(13) 0.0282(10) Uani 1 1 d . U . . .
C204 C 0.2181(3) 0.3968(3) 0.10053(14) 0.0333(11) Uani 1 1 d . U . . .
H204 H 0.1640 0.4128 0.1094 0.040 Uiso 1 1 calc R U . . .
C108 C 0.8093(3) 0.7083(3) 0.43565(15) 0.0327(11) Uani 1 1 d . U . . .
C212 C 0.4392(3) 0.5630(3) 0.17102(15) 0.0346(11) Uani 1 1 d . U . . .
C112 C 0.8656(3) 0.8335(3) 0.43813(14) 0.0302(11) Uani 1 1 d . U . . .
C46 C 0.1737(3) 0.3370(2) 0.41731(13) 0.0256(10) Uani 1 1 d . U . . .
H46 H 0.2211 0.3521 0.4341 0.031 Uiso 1 1 calc R U . . .
C119 C 0.5589(3) 0.7931(3) 0.24922(14) 0.0323(11) Uani 1 1 d . U . . .
H119 H 0.5533 0.7530 0.2331 0.039 Uiso 1 1 calc R U . . .
C238 C 0.7461(3) 0.5429(3) 0.19456(14) 0.0343(11) Uani 1 1 d . U . . .
C311 C 1.1528(4) 0.6488(3) 0.09354(17) 0.0423(13) Uani 1 1 d . U . . .
H311 H 1.1798 0.6076 0.1035 0.051 Uiso 1 1 calc R U . . .
C347 C 0.9853(3) 0.7564(2) 0.20210(13) 0.0256(10) Uani 1 1 d . U . . .
C41 C 0.1018(3) -0.0082(3) 0.42186(17) 0.0393(12) Uani 1 1 d . U . . .
H41 H 0.0676 -0.0461 0.4100 0.047 Uiso 1 1 calc R U . . .
C242 C 0.6967(3) 0.5928(3) 0.13519(15) 0.0317(11) Uani 1 1 d . U . . .
C140 C 0.2001(3) 0.8730(3) 0.31993(16) 0.0386(12) Uani 1 1 d . U . . .
H140 H 0.1578 0.9030 0.3083 0.046 Uiso 1 1 calc R U . . .
C126 C 0.2469(3) 0.6173(3) 0.35226(13) 0.0288(11) Uani 1 1 d . U . . .
H126 H 0.2698 0.6532 0.3363 0.035 Uiso 1 1 calc R U . . .
C144 C 0.2673(3) 0.8073(3) 0.41529(13) 0.0338(12) Uani 1 1 d . U . . .
H14A H 0.3130 0.7747 0.4239 0.051 Uiso 1 1 calc R U . . .
H14B H 0.2119 0.7875 0.4204 0.051 Uiso 1 1 calc R U . . .
H14C H 0.2782 0.8540 0.4275 0.051 Uiso 1 1 calc R U . . .
C224 C 0.9796(3) 0.4285(3) 0.05604(15) 0.0420(13) Uani 1 1 d . U . . .
H22A H 0.9798 0.3871 0.0716 0.063 Uiso 1 1 calc R U . . .
H22B H 1.0286 0.4605 0.0645 0.063 Uiso 1 1 calc R U . . .
H22C H 0.9840 0.4123 0.0314 0.063 Uiso 1 1 calc R U . . .
C331 C 0.8507(3) 0.9160(3) -0.01143(14) 0.0361(12) Uani 1 1 d . U . . .
H331 H 0.8694 0.9505 -0.0271 0.043 Uiso 1 1 calc R U . . .
C330 C 0.8382(3) 0.9371(3) 0.02361(13) 0.0275(10) Uani 1 1 d . U . . .
C322 C 1.0947(4) 1.0433(3) 0.10206(14) 0.0383(13) Uani 1 1 d . U . . .
H32A H 1.0913 1.0861 0.0874 0.058 Uiso 1 1 calc R U . . .
H32B H 1.0415 1.0146 0.0966 0.058 Uiso 1 1 calc R U . . .
H32C H 1.1434 1.0149 0.0967 0.058 Uiso 1 1 calc R U . . .
C348 C 1.0639(3) 0.7689(3) 0.22452(15) 0.0394(13) Uani 1 1 d . U . . .
H348 H 1.0977 0.8104 0.2212 0.047 Uiso 1 1 calc R U . . .
C143 C 0.3828(4) 0.7553(3) 0.29536(15) 0.0431(14) Uani 1 1 d . U . . .
H14D H 0.4212 0.7260 0.3113 0.065 Uiso 1 1 calc R U . . .
H14E H 0.4168 0.7906 0.2839 0.065 Uiso 1 1 calc R U . . .
H14F H 0.3499 0.7245 0.2770 0.065 Uiso 1 1 calc R U . . .
C227 C 0.9668(3) 0.5154(3) 0.15441(14) 0.0367(12) Uani 1 1 d . U . . .
H22D H 0.9846 0.4655 0.1541 0.055 Uiso 1 1 calc R U . . .
H22E H 0.9175 0.5195 0.1678 0.055 Uiso 1 1 calc R U . . .
H22F H 1.0144 0.5457 0.1659 0.055 Uiso 1 1 calc R U . . .
B1 B -0.1282(3) 0.2968(3) 0.35266(14) 0.0217(10) Uani 1 1 d . U . . .
C209 C 0.4919(3) 0.5369(3) 0.24415(15) 0.0391(12) Uani 1 1 d . U . . .
H209 H 0.5115 0.5289 0.2686 0.047 Uiso 1 1 calc R U . . .
C211 C 0.4416(4) 0.6187(3) 0.19735(17) 0.0435(13) Uani 1 1 d . U . . .
H211 H 0.4260 0.6656 0.1903 0.052 Uiso 1 1 calc R U . . .
C107 C 0.8097(3) 0.7783(3) 0.42119(13) 0.0260(10) Uani 1 1 d . U . . .
C33 C 0.3255(4) 0.3673(3) 0.28925(16) 0.0422(13) Uani 1 1 d . U . . .
H33 H 0.3086 0.3823 0.2655 0.051 Uiso 1 1 calc R U . . .
C147 C 0.6175(3) 0.9476(3) 0.44094(14) 0.0319(11) Uani 1 1 d . U . . .
C220 C 0.4127(3) 0.2636(3) 0.05876(14) 0.0330(11) Uani 1 1 d . U . . .
C20 C -0.1014(3) 0.1961(3) 0.43899(15) 0.0361(12) Uani 1 1 d . U . . .
C228 C 0.9134(3) 0.6191(3) 0.11489(15) 0.0362(12) Uani 1 1 d . U . . .
H22G H 0.8981 0.6336 0.0901 0.054 Uiso 1 1 calc R U . . .
H22H H 0.9608 0.6496 0.1264 0.054 Uiso 1 1 calc R U . . .
H22I H 0.8636 0.6239 0.1280 0.054 Uiso 1 1 calc R U . . .
C213 C 0.5149(4) 0.4046(3) 0.23137(15) 0.0442(14) Uani 1 1 d . U . . .
H21A H 0.5092 0.3716 0.2106 0.066 Uiso 1 1 calc R U . . .
H21B H 0.4775 0.3880 0.2487 0.066 Uiso 1 1 calc R U . . .
H21C H 0.5746 0.4063 0.2427 0.066 Uiso 1 1 calc R U . . .
C335 C 0.8590(3) 1.0145(3) 0.03692(15) 0.0369(12) Uani 1 1 d . U . . .
H33A H 0.8469 1.0198 0.0618 0.055 Uiso 1 1 calc R U . . .
H33B H 0.8236 1.0474 0.0218 0.055 Uiso 1 1 calc R U . . .
H33C H 0.9198 1.0257 0.0357 0.055 Uiso 1 1 calc R U . . .
C139 C 0.2595(3) 0.8401(3) 0.30037(15) 0.0351(12) Uani 1 1 d . U . . .
H139 H 0.2579 0.8490 0.2755 0.042 Uiso 1 1 calc R U . . .
C346 C 0.8698(3) 0.8167(3) 0.15946(13) 0.0282(11) Uani 1 1 d . U . . .
H346 H 0.8222 0.7882 0.1645 0.034 Uiso 1 1 calc R U . . .
C104 C 0.8301(3) 0.8695(3) 0.30083(14) 0.0356(12) Uani 1 1 d . U . . .
H104 H 0.7739 0.8943 0.2989 0.043 Uiso 1 1 calc R U . . .
C343 C 0.6741(4) 0.8958(3) 0.17632(15) 0.0425(14) Uani 1 1 d . U . . .
H34A H 0.6862 0.8847 0.1519 0.064 Uiso 1 1 calc R U . . .
H34B H 0.6124 0.9024 0.1762 0.064 Uiso 1 1 calc R U . . .
H34C H 0.6925 0.8563 0.1920 0.064 Uiso 1 1 calc R U . . .
C230 C 0.8504(4) 0.2809(3) 0.08589(17) 0.0431(13) Uani 1 1 d . U . . .
B3 B 0.7596(3) 0.8194(3) 0.35303(15) 0.0231(11) Uani 1 1 d . U . . .
C319 C 1.1105(3) 1.1394(3) 0.15181(15) 0.0345(12) Uani 1 1 d . U . . .
H319 H 1.1077 1.1744 0.1338 0.041 Uiso 1 1 calc R U . . .
C344 C 0.8776(3) 1.1096(3) 0.15916(16) 0.0412(13) Uani 1 1 d . U . . .
H34D H 0.8776 1.0843 0.1361 0.062 Uiso 1 1 calc R U . . .
H34E H 0.9363 1.1131 0.1715 0.062 Uiso 1 1 calc R U . . .
H34F H 0.8556 1.1578 0.1551 0.062 Uiso 1 1 calc R U . . .
C44 C 0.1107(3) 0.0491(3) 0.36085(15) 0.0384(12) Uani 1 1 d . U . . .
H44A H 0.0748 0.0069 0.3527 0.058 Uiso 1 1 calc R U . . .
H44B H 0.1635 0.0486 0.3495 0.058 Uiso 1 1 calc R U . . .
H44C H 0.0792 0.0925 0.3542 0.058 Uiso 1 1 calc R U . . .
B5 B 0.3805(3) 0.4071(3) 0.12791(15) 0.0218(11) Uani 1 1 d . U . . .
C252 C 0.4527(4) 0.2419(3) 0.18289(15) 0.0399(13) Uani 1 1 d . U . . .
H252 H 0.4209 0.2782 0.1703 0.048 Uiso 1 1 calc R U . . .
C214 C 0.4176(4) 0.5803(3) 0.13128(16) 0.0454(14) Uani 1 1 d . U . . .
H21D H 0.4189 0.5363 0.1167 0.068 Uiso 1 1 calc R U . . .
H21E H 0.4599 0.6151 0.1245 0.068 Uiso 1 1 calc R U . . .
H21F H 0.3602 0.6004 0.1272 0.068 Uiso 1 1 calc R U . . .
B4 B 0.3829(3) 0.6649(3) 0.38971(14) 0.0199(10) Uani 1 1 d . U . . .
C101 C 0.9080(3) 0.7728(3) 0.33920(18) 0.0483(15) Uani 1 1 d . U . . .
H101 H 0.9341 0.7790 0.3165 0.058 Uiso 1 1 calc R U . . .
C318 C 1.1182(3) 1.1613(3) 0.18808(16) 0.0394(13) Uani 1 1 d . U . . .
H318 H 1.1225 1.2107 0.1946 0.047 Uiso 1 1 calc R U . . .
C243 C 0.7801(4) 0.4809(3) 0.21775(15) 0.0475(14) Uani 1 1 d . U . . .
H24A H 0.7937 0.4410 0.2023 0.071 Uiso 1 1 calc R U . . .
H24B H 0.7363 0.4651 0.2325 0.071 Uiso 1 1 calc R U . . .
H24C H 0.8320 0.4968 0.2333 0.071 Uiso 1 1 calc R U . . .
C118 C 0.5176(3) 0.8563(3) 0.23899(14) 0.0363(12) Uani 1 1 d . U . . .
H118 H 0.4837 0.8587 0.2163 0.044 Uiso 1 1 calc R U . . .
N1 N -0.2168(2) 0.2902(2) 0.33726(11) 0.0281(9) Uani 1 1 d . U . . .
B8 B 0.7440(3) 0.9643(3) 0.09820(14) 0.0222(10) Uani 1 1 d . U . . .
C11 C -0.0232(3) 0.2675(3) 0.24166(14) 0.0414(13) Uani 1 1 d . U . . .
H11 H -0.0231 0.2245 0.2278 0.050 Uiso 1 1 calc R U . . .
C131 C 0.5943(3) 0.4936(3) 0.41569(17) 0.0400(13) Uani 1 1 d . U . . .
H131 H 0.6118 0.4587 0.3997 0.048 Uiso 1 1 calc R U . . .
C122 C 0.6466(3) 0.7156(3) 0.29509(15) 0.0370(12) Uani 1 1 d . U . . .
H12J H 0.6792 0.7213 0.3190 0.055 Uiso 1 1 calc R U . . .
H12K H 0.6847 0.6992 0.2781 0.055 Uiso 1 1 calc R U . . .
H12L H 0.5999 0.6802 0.2958 0.055 Uiso 1 1 calc R U . . .
C205 C 0.2053(3) 0.3159(3) 0.09118(16) 0.0455(14) Uani 1 1 d . U . . .
H20A H 0.1988 0.2896 0.1130 0.068 Uiso 1 1 calc R U . . .
H20B H 0.2553 0.2986 0.0807 0.068 Uiso 1 1 calc R U . . .
H20C H 0.1537 0.3084 0.0739 0.068 Uiso 1 1 calc R U . . .
C202 C 0.2054(3) 0.3678(3) 0.17914(15) 0.0424(13) Uani 1 1 d . U . . .
H20D H 0.2361 0.3229 0.1782 0.064 Uiso 1 1 calc R U . . .
H20E H 0.1507 0.3635 0.1634 0.064 Uiso 1 1 calc R U . . .
H20F H 0.1944 0.3778 0.2038 0.064 Uiso 1 1 calc R U . . .
C21 C -0.1725(4) 0.3923(3) 0.42254(17) 0.0457(14) Uani 1 1 d . U . . .
H21G H -0.1480 0.3931 0.3998 0.069 Uiso 1 1 calc R U . . .
H21H H -0.1447 0.4298 0.4388 0.069 Uiso 1 1 calc R U . . .
H21I H -0.2342 0.4006 0.4181 0.069 Uiso 1 1 calc R U . . .
C127 C 0.2371(4) 0.5446(3) 0.33100(16) 0.0446(14) Uani 1 1 d . U . . .
H12M H 0.2937 0.5292 0.3259 0.067 Uiso 1 1 calc R U . . .
H12N H 0.1997 0.5504 0.3084 0.067 Uiso 1 1 calc R U . . .
H12O H 0.2119 0.5084 0.3453 0.067 Uiso 1 1 calc R U . . .
C219 C 0.4128(4) 0.2386(3) 0.02281(16) 0.0463(14) Uani 1 1 d . U . . .
H219 H 0.4071 0.1888 0.0175 0.056 Uiso 1 1 calc R U . . .
N22 N 0.6676(2) 1.0006(2) 0.08397(10) 0.0257(8) Uani 1 1 d . U . . .
C323 C 0.6420(3) 1.0668(3) 0.10293(14) 0.0314(11) Uani 1 1 d . U . . .
H323 H 0.6906 1.0792 0.1220 0.038 Uiso 1 1 calc R U . . .
C326 C 0.6011(3) 0.9732(3) 0.05408(14) 0.0374(12) Uani 1 1 d . U . . .
H326 H 0.5479 1.0006 0.0562 0.045 Uiso 1 1 calc R U . . .
C325 C 0.5616(3) 1.0543(3) 0.12253(15) 0.0372(12) Uani 1 1 d . U . . .
H32D H 0.5701 1.0126 0.1379 0.056 Uiso 1 1 calc R U . . .
H32E H 0.5109 1.0458 0.1048 0.056 Uiso 1 1 calc R U . . .
H32F H 0.5530 1.0967 0.1373 0.056 Uiso 1 1 calc R U . . .
C111 C 0.9226(3) 0.8160(3) 0.46884(15) 0.0417(13) Uani 1 1 d . U . . .
H111 H 0.9610 0.8519 0.4801 0.050 Uiso 1 1 calc R U . . .
C114 C 0.8656(3) 0.9091(3) 0.42360(15) 0.0403(13) Uani 1 1 d . U . . .
H11A H 0.8226 0.9116 0.4024 0.060 Uiso 1 1 calc R U . . .
H11B H 0.9225 0.9212 0.4170 0.060 Uiso 1 1 calc R U . . .
H11C H 0.8518 0.9431 0.4421 0.060 Uiso 1 1 calc R U . . .
C328 C 0.5773(3) 0.8932(3) 0.05861(17) 0.0488(15) Uani 1 1 d . U . . .
H32G H 0.5617 0.8862 0.0827 0.073 Uiso 1 1 calc R U . . .
H32H H 0.6266 0.8638 0.0551 0.073 Uiso 1 1 calc R U . . .
H32I H 0.5286 0.8791 0.0408 0.073 Uiso 1 1 calc R U . . .
C152 C 0.6625(4) 1.0001(3) 0.42308(16) 0.0439(14) Uani 1 1 d . U . . .
H152 H 0.6754 0.9904 0.3995 0.053 Uiso 1 1 calc R U . . .
C206 C 0.2278(4) 0.4404(3) 0.06654(15) 0.0468(15) Uani 1 1 d . U . . .
H20G H 0.2353 0.4913 0.0731 0.070 Uiso 1 1 calc R U . . .
H20H H 0.1763 0.4332 0.0492 0.070 Uiso 1 1 calc R U . . .
H20I H 0.2780 0.4241 0.0559 0.070 Uiso 1 1 calc R U . . .
C321 C 1.1148(4) 0.9801(3) 0.23539(15) 0.0497(15) Uani 1 1 d . U . . .
H32J H 1.1128 0.9318 0.2247 0.074 Uiso 1 1 calc R U . . .
H32K H 1.0640 0.9869 0.2476 0.074 Uiso 1 1 calc R U . . .
H32L H 1.1666 0.9862 0.2527 0.074 Uiso 1 1 calc R U . . .
C225 C 0.8930(4) 0.5355(3) 0.03217(15) 0.0425(13) Uani 1 1 d . U . . .
H22J H 0.8391 0.5606 0.0328 0.064 Uiso 1 1 calc R U . . .
H22K H 0.8974 0.5193 0.0076 0.064 Uiso 1 1 calc R U . . .
H22L H 0.9414 0.5680 0.0405 0.064 Uiso 1 1 calc R U . . .
C14 C -0.0479(3) 0.1912(3) 0.29546(14) 0.0372(12) Uani 1 1 d . U . . .
H14G H -0.0574 0.1988 0.3205 0.056 Uiso 1 1 calc R U . . .
H14H H 0.0043 0.1637 0.2946 0.056 Uiso 1 1 calc R U . . .
H14I H -0.0971 0.1647 0.2825 0.056 Uiso 1 1 calc R U . . .
C32 C 0.3984(4) 0.3988(3) 0.30931(16) 0.0446(14) Uani 1 1 d . U . . .
H32 H 0.4305 0.4350 0.2992 0.054 Uiso 1 1 calc R U . . .
C210 C 0.4665(4) 0.6055(3) 0.23352(16) 0.0446(13) Uani 1 1 d . U . . .
H210 H 0.4663 0.6430 0.2509 0.054 Uiso 1 1 calc R U . . .
C39 C 0.1713(4) 0.0479(3) 0.47729(17) 0.0474(14) Uani 1 1 d . U . . .
H39 H 0.1843 0.0471 0.5026 0.057 Uiso 1 1 calc R U . . .
C50 C 0.0419(4) 0.5746(3) 0.45928(18) 0.0469(14) Uani 1 1 d . U . . .
H50 H 0.0308 0.6193 0.4700 0.056 Uiso 1 1 calc R U . . .
C221 C 0.4489(4) 0.4679(3) 0.04621(16) 0.0461(14) Uani 1 1 d . U . . .
H22M H 0.4476 0.4778 0.0718 0.069 Uiso 1 1 calc R U . . .
H22N H 0.4047 0.4954 0.0322 0.069 Uiso 1 1 calc R U . . .
H22O H 0.5055 0.4816 0.0397 0.069 Uiso 1 1 calc R U . . .
C216 C 0.4317(3) 0.3873(3) 0.03819(14) 0.0359(12) Uani 1 1 d . U . . .
C133 C 0.5943(4) 0.5390(4) 0.47656(17) 0.0527(15) Uani 1 1 d . U . . .
H133 H 0.6112 0.5343 0.5015 0.063 Uiso 1 1 calc R U . . .
C339 C 0.7153(4) 0.9921(4) 0.22488(15) 0.0491(15) Uani 1 1 d . U . . .
H339 H 0.6804 0.9668 0.2395 0.059 Uiso 1 1 calc R U . . .
C240 C 0.6885(4) 0.6638(3) 0.18997(18) 0.0501(15) Uani 1 1 d . U . . .
H240 H 0.6754 0.7074 0.2012 0.060 Uiso 1 1 calc R U . . .
C351 C 0.9663(4) 0.6458(3) 0.23449(15) 0.0440(14) Uani 1 1 d . U . . .
H351 H 0.9336 0.6035 0.2376 0.053 Uiso 1 1 calc R U . . .
C203 C 0.2154(4) 0.5024(3) 0.16768(16) 0.0452(14) Uani 1 1 d . U . . .
H20J H 0.2523 0.5403 0.1597 0.068 Uiso 1 1 calc R U . . .
H20K H 0.2045 0.5131 0.1923 0.068 Uiso 1 1 calc R U . . .
H20L H 0.1609 0.4998 0.1519 0.068 Uiso 1 1 calc R U . . .
C13 C -0.0191(4) 0.4665(3) 0.30451(16) 0.0505(15) Uani 1 1 d . U . . .
H13D H -0.0304 0.4562 0.3290 0.076 Uiso 1 1 calc R U . . .
H13E H -0.0629 0.4984 0.2934 0.076 Uiso 1 1 calc R U . . .
H13F H 0.0377 0.4897 0.3053 0.076 Uiso 1 1 calc R U . . .
C109 C 0.8673(3) 0.6941(3) 0.46644(16) 0.0426(13) Uani 1 1 d . U . . .
H109 H 0.8681 0.6475 0.4761 0.051 Uiso 1 1 calc R U . . .
C51 C 0.0034(4) 0.5566(3) 0.42437(18) 0.0467(14) Uani 1 1 d . U . . .
H51 H -0.0336 0.5891 0.4114 0.056 Uiso 1 1 calc R U . . .
C239 C 0.7221(4) 0.6073(3) 0.21077(17) 0.0485(14) Uani 1 1 d . U . . .
H239 H 0.7290 0.6121 0.2361 0.058 Uiso 1 1 calc R U . . .
C332 C 0.8360(4) 0.8443(3) -0.02366(15) 0.0416(13) Uani 1 1 d . U . . .
H332 H 0.8434 0.8310 -0.0475 0.050 Uiso 1 1 calc R U . . .
C9 C -0.0072(3) 0.3967(4) 0.24596(15) 0.0455(14) Uani 1 1 d . U . . .
H9 H 0.0039 0.4408 0.2351 0.055 Uiso 1 1 calc R U . . .
C121 C 0.5915(4) 0.9811(3) 0.32032(17) 0.0496(16) Uani 1 1 d . U . . .
H12P H 0.6291 0.9698 0.3422 0.074 Uiso 1 1 calc R U . . .
H12Q H 0.5359 0.9964 0.3266 0.074 Uiso 1 1 calc R U . . .
H12R H 0.6179 1.0197 0.3079 0.074 Uiso 1 1 calc R U . . .
C244 C 0.6764(3) 0.5837(3) 0.09440(15) 0.0405(13) Uani 1 1 d . U . . .
H24D H 0.6963 0.5371 0.0869 0.061 Uiso 1 1 calc R U . . .
H24E H 0.7057 0.6219 0.0828 0.061 Uiso 1 1 calc R U . . .
H24F H 0.6143 0.5863 0.0875 0.061 Uiso 1 1 calc R U . . .
C49 C 0.0964(4) 0.5266(3) 0.47822(17) 0.0461(14) Uani 1 1 d . U . . .
H49 H 0.1215 0.5385 0.5019 0.055 Uiso 1 1 calc R U . . .
N19 N 1.2547(2) 0.9099(2) 0.12681(13) 0.0357(10) Uani 1 1 d . U . . .
C301 C 1.2839(3) 0.8700(3) 0.09536(17) 0.0424(13) Uani 1 1 d . U . . .
H301 H 1.2321 0.8442 0.0826 0.051 Uiso 1 1 calc R U . . .
C218 C 0.4211(4) 0.2863(4) -0.00496(17) 0.0510(15) Uani 1 1 d . U . . .
H218 H 0.4207 0.2688 -0.0288 0.061 Uiso 1 1 calc R U . . .
C333 C 0.8102(3) 0.7928(3) -0.00002(15) 0.0368(12) Uani 1 1 d . U . . .
H333 H 0.8019 0.7443 -0.0079 0.044 Uiso 1 1 calc R U . . .
C113 C 0.7479(4) 0.6490(3) 0.41822(17) 0.0473(15) Uani 1 1 d . U . . .
H11D H 0.7568 0.6050 0.4318 0.071 Uiso 1 1 calc R U . . .
H11E H 0.7593 0.6402 0.3935 0.071 Uiso 1 1 calc R U . . .
H11F H 0.6885 0.6639 0.4182 0.071 Uiso 1 1 calc R U . . .
C36 C 0.1963(4) 0.2798(4) 0.28188(16) 0.0508(16) Uani 1 1 d . U . . .
H36A H 0.1881 0.3014 0.2582 0.076 Uiso 1 1 calc R U . . .
H36B H 0.1460 0.2886 0.2942 0.076 Uiso 1 1 calc R U . . .
H36C H 0.2034 0.2281 0.2791 0.076 Uiso 1 1 calc R U . . .
C132 C 0.6163(4) 0.4863(4) 0.45304(19) 0.0549(16) Uani 1 1 d . U . . .
H132 H 0.6461 0.4455 0.4620 0.066 Uiso 1 1 calc R U . . .
C234 C 0.7370(4) 0.3136(3) 0.03716(16) 0.0428(13) Uani 1 1 d . U . . .
B7 B 1.1681(3) 0.8976(3) 0.13555(16) 0.0266(11) Uani 1 1 d . U . . .
C336 C 0.7733(4) 0.7551(3) 0.06130(15) 0.0396(13) Uani 1 1 d . U . . .
H33D H 0.7665 0.7780 0.0844 0.059 Uiso 1 1 calc R U . . .
H33E H 0.8191 0.7202 0.0647 0.059 Uiso 1 1 calc R U . . .
H33F H 0.7194 0.7306 0.0515 0.059 Uiso 1 1 calc R U . . .
C222 C 0.4037(4) 0.2097(3) 0.08830(16) 0.0454(14) Uani 1 1 d . U . . .
H22P H 0.3981 0.1612 0.0778 0.068 Uiso 1 1 calc R U . . .
H22Q H 0.3525 0.2203 0.0997 0.068 Uiso 1 1 calc R U . . .
H22R H 0.4546 0.2132 0.1062 0.068 Uiso 1 1 calc R U . . .
C314 C 1.1860(4) 0.7108(3) 0.15513(16) 0.0498(15) Uani 1 1 d . U . . .
H31D H 1.1786 0.7578 0.1662 0.075 Uiso 1 1 calc R U . . .
H31E H 1.2472 0.7002 0.1573 0.075 Uiso 1 1 calc R U . . .
H31F H 1.1557 0.6741 0.1673 0.075 Uiso 1 1 calc R U . . .
C310 C 1.1172(4) 0.6471(3) 0.05771(17) 0.0431(13) Uani 1 1 d . U . . .
H310 H 1.1195 0.6046 0.0437 0.052 Uiso 1 1 calc R U . . .
C350 C 1.0440(4) 0.6596(3) 0.25641(16) 0.0522(17) Uani 1 1 d . U . . .
H350 H 1.0634 0.6270 0.2746 0.063 Uiso 1 1 calc R U . . .
C40 C 0.1209(4) -0.0079(3) 0.45923(18) 0.0480(14) Uani 1 1 d . U . . .
H40 H 0.0996 -0.0456 0.4725 0.058 Uiso 1 1 calc R U . . .
C248 C 0.5880(4) 0.1843(3) 0.20115(15) 0.0400(13) Uani 1 1 d . U . . .
H248 H 0.6482 0.1813 0.2010 0.048 Uiso 1 1 calc R U . . .
C217 C 0.4301(4) 0.3601(3) 0.00276(15) 0.0456(14) Uani 1 1 d . U . . .
H217 H 0.4352 0.3923 -0.0161 0.055 Uiso 1 1 calc R U . . .
C235 C 0.8994(4) 0.2949(3) 0.12325(18) 0.0535(16) Uani 1 1 d . U . . .
H23A H 0.9433 0.2588 0.1282 0.080 Uiso 1 1 calc R U . . .
H23B H 0.8594 0.2924 0.1412 0.080 Uiso 1 1 calc R U . . .
H23C H 0.9269 0.3426 0.1243 0.080 Uiso 1 1 calc R U . . .
C110 C 0.9237(4) 0.7472(3) 0.48300(16) 0.0482(15) Uani 1 1 d . U . . .
H110 H 0.9623 0.7367 0.5036 0.058 Uiso 1 1 calc R U . . .
C18 C -0.1745(4) 0.2414(4) 0.48904(16) 0.0536(15) Uani 1 1 d . U . . .
H18 H -0.1943 0.2343 0.5116 0.064 Uiso 1 1 calc R U . . .
C17 C -0.1875(4) 0.3061(4) 0.47280(15) 0.0502(15) Uani 1 1 d . U . . .
H17 H -0.2168 0.3423 0.4840 0.060 Uiso 1 1 calc R U . . .
C241 C 0.6744(3) 0.6561(3) 0.15267(17) 0.0425(13) Uani 1 1 d . U . . .
H241 H 0.6493 0.6940 0.1388 0.051 Uiso 1 1 calc R U . . .
C341 C 0.8090(4) 1.0938(3) 0.21679(15) 0.0435(13) Uani 1 1 d . U . . .
H341 H 0.8364 1.1374 0.2257 0.052 Uiso 1 1 calc R U . . .
C304 C 1.3233(3) 0.9549(3) 0.1487(2) 0.0536(16) Uani 1 1 d . U . . .
H304 H 1.3793 0.9368 0.1426 0.064 Uiso 1 1 calc R U . . .
C250 C 0.4563(4) 0.1368(3) 0.21997(16) 0.0535(15) Uani 1 1 d . U . . .
H250 H 0.4275 0.1022 0.2326 0.064 Uiso 1 1 calc R U . . .
C136 C 0.5286(4) 0.6586(4) 0.49075(16) 0.0570(17) Uani 1 1 d . U . . .
H13G H 0.4956 0.6960 0.4778 0.086 Uiso 1 1 calc R U . . .
H13H H 0.5828 0.6793 0.5027 0.086 Uiso 1 1 calc R U . . .
H13I H 0.4953 0.6384 0.5087 0.086 Uiso 1 1 calc R U . . .
C19 C -0.1327(4) 0.1856(4) 0.47333(16) 0.0511(15) Uani 1 1 d . U . . .
H19 H -0.1250 0.1413 0.4851 0.061 Uiso 1 1 calc R U . . .
C340 C 0.7578(4) 1.0555(4) 0.23820(16) 0.0539(16) Uani 1 1 d . U . . .
H340 H 0.7520 1.0725 0.2617 0.065 Uiso 1 1 calc R U . . .
C324 C 0.6310(4) 1.1328(3) 0.07845(18) 0.0493(15) Uani 1 1 d . U . . .
H32M H 0.6825 1.1397 0.0666 0.074 Uiso 1 1 calc R U . . .
H32N H 0.6225 1.1755 0.0930 0.074 Uiso 1 1 calc R U . . .
H32O H 0.5810 1.1248 0.0603 0.074 Uiso 1 1 calc R U . . .
C249 C 0.5448(4) 0.1336(3) 0.21979(16) 0.0503(15) Uani 1 1 d . U . . .
H249 H 0.5759 0.0969 0.2323 0.060 Uiso 1 1 calc R U . . .
C10 C -0.0092(3) 0.3330(4) 0.22566(16) 0.0484(14) Uani 1 1 d . U . . .
H10 H -0.0011 0.3342 0.2011 0.058 Uiso 1 1 calc R U . . .
C22 C -0.0549(4) 0.1374(3) 0.42195(19) 0.0569(17) Uani 1 1 d . U . . .
H22S H -0.0515 0.0955 0.4373 0.085 Uiso 1 1 calc R U . . .
H22T H 0.0032 0.1543 0.4190 0.085 Uiso 1 1 calc R U . . .
H22U H -0.0861 0.1241 0.3985 0.085 Uiso 1 1 calc R U . . .
C150 C 0.6699(4) 1.0827(3) 0.47553(17) 0.0523(15) Uani 1 1 d . U . . .
H150 H 0.6862 1.1278 0.4866 0.063 Uiso 1 1 calc R U . . .
C349 C 1.0928(4) 0.7209(3) 0.25164(17) 0.0552(18) Uani 1 1 d . U . . .
H349 H 1.1453 0.7304 0.2666 0.066 Uiso 1 1 calc R U . . .
C43 C 0.2551(4) 0.1673(3) 0.47826(16) 0.0492(15) Uani 1 1 d . U . . .
H43A H 0.2716 0.2019 0.4610 0.074 Uiso 1 1 calc R U . . .
H43B H 0.3068 0.1487 0.4920 0.074 Uiso 1 1 calc R U . . .
H43C H 0.2203 0.1909 0.4947 0.074 Uiso 1 1 calc R U . . .
C149 C 0.6271(4) 1.0310(3) 0.49408(17) 0.0464(14) Uani 1 1 d . U . . .
H149 H 0.6157 1.0407 0.5179 0.056 Uiso 1 1 calc R U . . .
C233 C 0.7606(5) 0.2549(3) 0.01661(19) 0.0584(16) Uani 1 1 d . U . . .
H233 H 0.7307 0.2456 -0.0066 0.070 Uiso 1 1 calc R U . . .
C105 C 0.9006(4) 0.9288(3) 0.30703(19) 0.0602(18) Uani 1 1 d . U . . .
H10A H 0.8973 0.9533 0.3301 0.090 Uiso 1 1 calc R U . . .
H10B H 0.8921 0.9633 0.2877 0.090 Uiso 1 1 calc R U . . .
H10C H 0.9570 0.9074 0.3073 0.090 Uiso 1 1 calc R U . . .
C303 C 1.3181(4) 0.9203(3) 0.06792(19) 0.0606(18) Uani 1 1 d . U . . .
H30A H 1.2753 0.9564 0.0608 0.091 Uiso 1 1 calc R U . . .
H30B H 1.3292 0.8923 0.0468 0.091 Uiso 1 1 calc R U . . .
H30C H 1.3714 0.9442 0.0788 0.091 Uiso 1 1 calc R U . . .
C151 C 0.6885(4) 1.0669(3) 0.44021(18) 0.0551(16) Uani 1 1 d . U . . .
H151 H 0.7185 1.1013 0.4280 0.066 Uiso 1 1 calc R U . . .
C302 C 1.3507(4) 0.8121(3) 0.1070(2) 0.0622(19) Uani 1 1 d . U . . .
H30D H 1.3282 0.7805 0.1243 0.093 Uiso 1 1 calc R U . . .
H30E H 1.4043 0.8354 0.1181 0.093 Uiso 1 1 calc R U . . .
H30F H 1.3619 0.7838 0.0859 0.093 Uiso 1 1 calc R U . . .
C236 C 0.6646(4) 0.3626(4) 0.02247(17) 0.0607(17) Uani 1 1 d . U . . .
H23D H 0.6572 0.3999 0.0404 0.091 Uiso 1 1 calc R U . . .
H23E H 0.6111 0.3343 0.0170 0.091 Uiso 1 1 calc R U . . .
H23F H 0.6791 0.3848 0.0006 0.091 Uiso 1 1 calc R U . . .
C103 C 0.8880(4) 0.6939(3) 0.3373(2) 0.0618(19) Uani 1 1 d . U . . .
H10D H 0.8408 0.6836 0.3181 0.093 Uiso 1 1 calc R U . . .
H10E H 0.8711 0.6786 0.3602 0.093 Uiso 1 1 calc R U . . .
H10F H 0.9389 0.6681 0.3322 0.093 Uiso 1 1 calc R U . . .
C306 C 1.3225(4) 1.0359(3) 0.1394(2) 0.067(2) Uani 1 1 d . U . . .
H30G H 1.3231 1.0409 0.1135 0.101 Uiso 1 1 calc R U . . .
H30H H 1.3734 1.0603 0.1523 0.101 Uiso 1 1 calc R U . . .
H30I H 1.2707 1.0573 0.1465 0.101 Uiso 1 1 calc R U . . .
C251 C 0.4096(4) 0.1907(3) 0.20169(17) 0.0522(15) Uani 1 1 d . U . . .
H251 H 0.3493 0.1928 0.2019 0.063 Uiso 1 1 calc R U . . .
C231 C 0.8722(5) 0.2223(3) 0.0639(2) 0.0627(17) Uani 1 1 d . U . . .
H231 H 0.9171 0.1915 0.0725 0.075 Uiso 1 1 calc R U . . .
C327 C 0.6259(4) 0.9878(4) 0.01590(15) 0.0588(18) Uani 1 1 d . U . . .
H32P H 0.6399 1.0388 0.0140 0.088 Uiso 1 1 calc R U . . .
H32Q H 0.5774 0.9742 -0.0022 0.088 Uiso 1 1 calc R U . . .
H32R H 0.6758 0.9595 0.0119 0.088 Uiso 1 1 calc R U . . .
C106 C 0.8326(4) 0.8300(4) 0.26471(16) 0.0563(17) Uani 1 1 d . U . . .
H10G H 0.7868 0.7931 0.2613 0.084 Uiso 1 1 calc R U . . .
H10H H 0.8883 0.8075 0.2646 0.084 Uiso 1 1 calc R U . . .
H10I H 0.8243 0.8642 0.2452 0.084 Uiso 1 1 calc R U . . .
C232 C 0.8268(5) 0.2105(3) 0.0296(2) 0.0665(18) Uani 1 1 d . U . . .
H232 H 0.8416 0.1718 0.0151 0.080 Uiso 1 1 calc R U . . .
C305 C 1.3237(4) 0.9434(4) 0.1889(2) 0.071(2) Uani 1 1 d . U . . .
H30J H 1.3250 0.8920 0.1936 0.106 Uiso 1 1 calc R U . . .
H30K H 1.2718 0.9634 0.1967 0.106 Uiso 1 1 calc R U . . .
H30L H 1.3745 0.9674 0.2021 0.106 Uiso 1 1 calc R U . . .
C102 C 0.9807(4) 0.7983(4) 0.3662(2) 0.085(3) Uani 1 1 d . U . . .
H10J H 0.9885 0.8503 0.3644 0.127 Uiso 1 1 calc R U . . .
H10K H 1.0333 0.7747 0.3615 0.127 Uiso 1 1 calc R U . . .
H10L H 0.9679 0.7869 0.3903 0.127 Uiso 1 1 calc R U . . .
C1 C -0.237(2) 0.3433(19) 0.3028(9) 0.038(2) Uani 0.338(15) 1 d . U P A 1
H1 H -0.1846 0.3704 0.2976 0.045 Uiso 0.3384 1 calc . U P A 1
C2A C -0.257(5) 0.297(3) 0.2693(15) 0.053(5) Uani 0.338(15) 1 d D U P A 2
H2A1 H -0.1990 0.2974 0.2624 0.079 Uiso 0.338(15) 1 calc R U P A 2
H2A2 H -0.2944 0.3252 0.2520 0.079 Uiso 0.338(15) 1 calc R U P A 2
H2A3 H -0.2797 0.2482 0.2694 0.079 Uiso 0.338(15) 1 calc R U P A 2
C3A C -0.2597(17) 0.4041(11) 0.3133(6) 0.047(2) Uani 0.338(15) 1 d D U P A 2
H3A1 H -0.2892 0.4120 0.3345 0.071 Uiso 0.338(15) 1 calc R U P A 2
H3A2 H -0.2918 0.4264 0.2926 0.071 Uiso 0.338(15) 1 calc R U P A 2
H3A3 H -0.2017 0.4254 0.3177 0.071 Uiso 0.338(15) 1 calc R U P A 2
C1A C -0.2548(11) 0.3313(9) 0.3066(4) 0.038(2) Uani 0.662(15) 1 d . U P A 2
H1A H -0.3159 0.3193 0.3095 0.045 Uiso 0.6616 1 calc . U P A 2
C2 C -0.276(2) 0.2933(13) 0.2705(7) 0.053(5) Uani 0.662(15) 1 d D U P A 1
H2A H -0.2367 0.2540 0.2677 0.079 Uiso 0.662(15) 1 calc R U P A 1
H2B H -0.2831 0.3210 0.2486 0.079 Uiso 0.662(15) 1 calc R U P A 1
H2C H -0.3315 0.2738 0.2752 0.079 Uiso 0.662(15) 1 calc R U P A 1
C3 C -0.3110(9) 0.3956(5) 0.3126(3) 0.047(2) Uani 0.662(15) 1 d D U P A 1
H3A H -0.3624 0.3672 0.3159 0.071 Uiso 0.662(15) 1 calc R U P A 1
H3B H -0.3248 0.4290 0.2930 0.071 Uiso 0.662(15) 1 calc R U P A 1
H3C H -0.2909 0.4226 0.3347 0.071 Uiso 0.662(15) 1 calc R U P A 1
C4 C -0.2892(12) 0.2440(9) 0.3451(5) 0.035(2) Uani 0.439(12) 1 d D U P A 1
H4 H -0.3354 0.2449 0.3242 0.042 Uiso 0.439(12) 1 calc R U P A 1
C5 C -0.2573(8) 0.1656(5) 0.3494(4) 0.044(2) Uani 0.561(12) 1 d D U P A 1
H5A H -0.2317 0.1509 0.3280 0.067 Uiso 0.561(12) 1 calc R U P A 1
H5B H -0.3059 0.1334 0.3523 0.067 Uiso 0.561(12) 1 calc R U P A 1
H5C H -0.2143 0.1633 0.3705 0.067 Uiso 0.561(12) 1 calc R U P A 1
C6 C -0.3299(12) 0.2643(10) 0.3806(4) 0.039(4) Uani 0.561(12) 1 d D U P A 1
H6A H -0.3507 0.3133 0.3790 0.058 Uiso 0.561(12) 1 calc R U P A 1
H6B H -0.2861 0.2608 0.4014 0.058 Uiso 0.561(12) 1 calc R U P A 1
H6C H -0.3778 0.2311 0.3831 0.058 Uiso 0.561(12) 1 calc R U P A 1
C4A C -0.2727(9) 0.2362(7) 0.3556(4) 0.035(2) Uani 0.561(12) 1 d D U P A 2
H4A H -0.2341 0.2200 0.3770 0.042 Uiso 0.561(12) 1 calc R U P A 2
C5A C -0.3006(11) 0.1678(7) 0.3345(4) 0.044(2) Uani 0.439(12) 1 d D U P A 2
H5A1 H -0.2509 0.1470 0.3252 0.067 Uiso 0.439(12) 1 calc R U P A 2
H5A2 H -0.3443 0.1786 0.3146 0.067 Uiso 0.439(12) 1 calc R U P A 2
H5A3 H -0.3244 0.1336 0.3503 0.067 Uiso 0.439(12) 1 calc R U P A 2
C6A C -0.3472(16) 0.2719(13) 0.3712(6) 0.039(4) Uani 0.439(12) 1 d D U P A 2
H6A1 H -0.3263 0.3160 0.3842 0.058 Uiso 0.439(12) 1 calc R U P A 2
H6A2 H -0.3710 0.2392 0.3877 0.058 Uiso 0.439(12) 1 calc R U P A 2
H6A3 H -0.3920 0.2832 0.3518 0.058 Uiso 0.439(12) 1 calc R U P A 2
C23 C 0.3706(11) 0.1242(9) 0.3256(4) 0.034(2) Uani 0.577(9) 1 d D U P B 1
H23 H 0.3301 0.1586 0.3129 0.040 Uiso 0.5765 1 calc . U P B 1
C24 C 0.3537(7) 0.0534(6) 0.3048(3) 0.046(2) Uani 0.577(9) 1 d D U P B 1
H24G H 0.3596 0.0607 0.2795 0.070 Uiso 0.577(9) 1 calc R U P B 1
H24H H 0.2955 0.0356 0.3070 0.070 Uiso 0.577(9) 1 calc R U P B 1
H24I H 0.3953 0.0183 0.3146 0.070 Uiso 0.577(9) 1 calc R U P B 1
C25 C 0.4599(14) 0.1579(17) 0.3252(9) 0.044(4) Uani 0.577(9) 1 d D U P B 1
H25A H 0.5027 0.1283 0.3387 0.065 Uiso 0.577(9) 1 calc R U P B 1
H25B H 0.4619 0.2060 0.3361 0.065 Uiso 0.577(9) 1 calc R U P B 1
H25C H 0.4723 0.1609 0.3003 0.065 Uiso 0.577(9) 1 calc R U P B 1
C23A C 0.3776(16) 0.1090(13) 0.3320(5) 0.034(2) Uani 0.423(9) 1 d D U P B 2
H23G H 0.4096 0.0633 0.3349 0.040 Uiso 0.4235 1 calc . U P B 2
C24A C 0.3043(9) 0.0939(8) 0.3002(4) 0.046(2) Uani 0.423(9) 1 d D U P B 2
H24J H 0.2677 0.0539 0.3061 0.070 Uiso 0.423(9) 1 calc R U P B 2
H24K H 0.3298 0.0817 0.2784 0.070 Uiso 0.423(9) 1 calc R U P B 2
H24L H 0.2698 0.1367 0.2961 0.070 Uiso 0.423(9) 1 calc R U P B 2
C25A C 0.444(2) 0.165(2) 0.3220(12) 0.044(4) Uani 0.423(9) 1 d D U P B 2
H25D H 0.4156 0.2107 0.3167 0.065 Uiso 0.423(9) 1 calc R U P B 2
H25E H 0.4690 0.1484 0.3009 0.065 Uiso 0.423(9) 1 calc R U P B 2
H25F H 0.4896 0.1727 0.3422 0.065 Uiso 0.423(9) 1 calc R U P B 2
C26 C 0.3956(8) 0.0677(6) 0.3865(3) 0.032(2) Uani 0.567(9) 1 d D U P B 1
H26 H 0.4457 0.0561 0.3737 0.038 Uiso 0.5666 1 calc . U P B 1
C27 C 0.3459(18) -0.0042(11) 0.3910(12) 0.047(4) Uani 0.567(9) 1 d D U P B 1
H27A H 0.2978 0.0049 0.4046 0.071 Uiso 0.567(9) 1 calc R U P B 1
H27B H 0.3847 -0.0379 0.4040 0.071 Uiso 0.567(9) 1 calc R U P B 1
H27C H 0.3240 -0.0245 0.3674 0.071 Uiso 0.567(9) 1 calc R U P B 1
C28 C 0.4321(7) 0.0998(5) 0.4236(3) 0.044(2) Uani 0.567(9) 1 d D U P B 1
H28A H 0.4674 0.1425 0.4205 0.067 Uiso 0.567(9) 1 calc R U P B 1
H28B H 0.4674 0.0643 0.4371 0.067 Uiso 0.567(9) 1 calc R U P B 1
H28C H 0.3847 0.1128 0.4369 0.067 Uiso 0.567(9) 1 calc R U P B 1
C26A C 0.3784(10) 0.0732(9) 0.3976(4) 0.032(2) Uani 0.433(9) 1 d D U P B 2
H26A H 0.3497 0.0880 0.4187 0.038 Uiso 0.4334 1 calc . U P B 2
C27A C 0.362(3) -0.0086(14) 0.3902(15) 0.047(4) Uani 0.433(9) 1 d D U P B 2
H27D H 0.3793 -0.0219 0.3669 0.071 Uiso 0.433(9) 1 calc R U P B 2
H27E H 0.3006 -0.0200 0.3901 0.071 Uiso 0.433(9) 1 calc R U P B 2
H27F H 0.3951 -0.0355 0.4091 0.071 Uiso 0.433(9) 1 calc R U P B 2
C28A C 0.4776(8) 0.0882(7) 0.4065(4) 0.044(2) Uani 0.433(9) 1 d D U P B 2
H28D H 0.5001 0.0602 0.4272 0.067 Uiso 0.433(9) 1 calc R U P B 2
H28E H 0.4884 0.1392 0.4120 0.067 Uiso 0.433(9) 1 calc R U P B 2
H28F H 0.5063 0.0744 0.3858 0.067 Uiso 0.433(9) 1 calc R U P B 2
N2 N -0.0541(2) 0.3285(2) 0.33548(10) 0.0220(8) Uani 1 1 d . U . . .

loop_
_atom_site_aniso_label
_atom_site_aniso_U_11
_atom_site_aniso_U_22
_atom_site_aniso_U_33
_atom_site_aniso_U_23
_atom_site_aniso_U_13
_atom_site_aniso_U_12
Ge1 0.0189(2) 0.0201(2) 0.0188(3) -0.00062(19) 0.00305(19) -0.00112(18)
Ge5 0.0183(2) 0.0215(2) 0.0225(3) -0.0008(2) 0.00439(19) -0.00035(19)
Ge7 0.0191(2) 0.0190(2) 0.0210(3) 0.00166(19) 0.00154(19) 0.00131(18)
Ge4 0.0170(2) 0.0192(2) 0.0272(3) -0.0024(2) 0.00330(19) -0.00189(18)
Ge8 0.0187(2) 0.0232(2) 0.0181(3) 0.0027(2) 0.00199(19) 0.00213(19)
Ge6 0.0193(2) 0.0226(2) 0.0262(3) 0.0018(2) 0.0066(2) 0.00048(19)
Ge3 0.0164(2) 0.0226(2) 0.0205(3) -0.0021(2) 0.00290(19) -0.00073(18)
Ge2 0.0195(2) 0.0187(2) 0.0263(3) -0.0007(2) 0.0049(2) -0.00047(19)
C226 0.018(2) 0.035(2) 0.031(3) 0.001(2) 0.0049(19) -0.0045(18)
N24 0.0173(18) 0.0232(19) 0.0213(19) 0.0011(15) 0.0049(14) 0.0034(14)
N3 0.0201(18) 0.024(2) 0.0187(18) 0.0048(15) 0.0034(14) -0.0003(15)
C137 0.016(2) 0.017(2) 0.028(2) 0.0007(17) 0.0002(16) -0.0038(16)
N11 0.0204(18) 0.0188(18) 0.025(2) 0.0016(15) 0.0006(15) -0.0031(14)
N20 0.0207(18) 0.0210(18) 0.028(2) -0.0020(15) 0.0029(15) 0.0034(14)
N17 0.026(2) 0.0246(19) 0.025(2) -0.0001(16) 0.0092(16) -0.0015(15)
N6 0.0255(19) 0.0190(18) 0.026(2) 0.0012(15) 0.0047(16) 0.0000(15)
N15 0.0198(19) 0.028(2) 0.027(2) -0.0040(16) 0.0000(15) 0.0016(15)
C145 0.020(2) 0.023(2) 0.025(2) -0.0012(18) 0.0007(18) -0.0008(17)
N14 0.0190(18) 0.026(2) 0.027(2) -0.0051(16) 0.0050(15) 0.0006(15)
N21 0.0184(18) 0.0204(18) 0.028(2) -0.0034(15) -0.0026(15) -0.0014(14)
N9 0.0164(17) 0.029(2) 0.0210(19) -0.0001(15) 0.0036(14) 0.0011(15)
N5 0.0212(19) 0.0209(18) 0.027(2) 0.0029(15) 0.0062(15) 0.0014(14)
N12 0.0166(17) 0.0201(18) 0.031(2) 0.0029(16) -0.0008(15) -0.0026(14)
C316 0.031(3) 0.031(2) 0.028(2) -0.0032(19) 0.000(2) 0.001(2)
C237 0.020(2) 0.027(2) 0.032(2) -0.0057(18) 0.0097(18) -0.0022(17)
N23 0.0206(18) 0.0221(19) 0.0227(19) -0.0009(15) 0.0022(15) 0.0038(15)
B6 0.022(2) 0.025(2) 0.026(3) 0.003(2) 0.004(2) 0.0019(19)
C315 0.019(2) 0.019(2) 0.027(2) -0.0010(16) 0.0026(17) -0.0005(16)
C37 0.024(2) 0.020(2) 0.032(2) 0.0058(18) 0.0058(18) 0.0044(17)
N16 0.0200(18) 0.027(2) 0.023(2) 0.0011(15) 0.0038(15) -0.0016(15)
C47 0.025(2) 0.018(2) 0.028(2) -0.0011(17) 0.0093(18) -0.0037(17)
N18 0.0182(18) 0.0238(19) 0.026(2) -0.0003(15) 0.0060(15) -0.0027(14)
C15 0.016(2) 0.037(2) 0.018(2) 0.0017(18) -0.0005(17) -0.0105(17)
C45 0.023(2) 0.020(2) 0.024(2) -0.0012(17) 0.0051(18) -0.0013(16)
C345 0.027(2) 0.020(2) 0.021(2) 0.0007(17) 0.0059(17) -0.0008(17)
C52 0.032(3) 0.032(3) 0.039(3) 0.000(2) 0.005(2) 0.008(2)
C207 0.020(2) 0.029(2) 0.033(2) -0.0087(18) 0.0092(18) -0.0056(18)
C337 0.021(2) 0.032(2) 0.019(2) -0.0004(18) 0.0012(17) 0.0055(18)
C115 0.014(2) 0.027(2) 0.022(2) 0.0028(17) 0.0054(16) -0.0037(16)
N8 0.0178(18) 0.034(2) 0.026(2) -0.0014(16) 0.0030(15) -0.0005(15)
C30 0.024(2) 0.024(2) 0.034(3) -0.0023(19) 0.0102(18) 0.0022(18)
C223 0.027(2) 0.035(3) 0.027(2) 0.003(2) 0.0067(19) -0.004(2)
C146 0.023(2) 0.024(2) 0.029(3) -0.0067(19) 0.0072(19) 0.0001(18)
C16 0.027(2) 0.050(3) 0.025(3) -0.014(2) 0.007(2) -0.016(2)
C246 0.029(2) 0.025(2) 0.029(3) 0.008(2) 0.0073(19) 0.0076(18)
C38 0.035(3) 0.036(3) 0.030(3) 0.006(2) 0.004(2) 0.006(2)
C116 0.026(2) 0.031(2) 0.034(3) 0.007(2) 0.0066(19) 0.0024(19)
C29 0.022(2) 0.020(2) 0.030(2) 0.0000(18) 0.0101(17) 0.0009(17)
N10 0.0178(17) 0.0225(19) 0.027(2) 0.0013(15) 0.0042(15) 0.0001(14)
C141 0.026(2) 0.026(3) 0.046(3) 0.001(2) -0.001(2) 0.005(2)
C142 0.024(2) 0.019(2) 0.029(2) -0.0009(18) 0.0016(18) 0.0001(17)
C329 0.018(2) 0.026(2) 0.022(2) -0.0033(17) -0.0014(17) 0.0068(17)
C129 0.018(2) 0.024(2) 0.031(2) 0.0062(18) 0.0019(17) -0.0029(17)
C307 0.020(2) 0.022(2) 0.035(2) -0.0039(18) 0.0063(18) -0.0018(17)
C123 0.024(2) 0.025(2) 0.033(3) 0.0057(19) 0.0082(19) -0.0057(18)
C117 0.031(3) 0.041(3) 0.038(3) 0.014(2) -0.003(2) 0.003(2)
C342 0.031(3) 0.034(3) 0.029(3) -0.007(2) -0.005(2) 0.006(2)
C120 0.020(2) 0.030(2) 0.024(2) -0.0013(18) 0.0060(18) -0.0023(18)
C124 0.035(3) 0.022(2) 0.049(3) 0.009(2) 0.007(2) -0.004(2)
C245 0.030(2) 0.021(2) 0.022(2) -0.0017(18) 0.0067(18) 0.0016(17)
N7 0.0186(18) 0.038(2) 0.033(2) -0.0039(18) 0.0058(16) 0.0014(16)
N13 0.0206(18) 0.029(2) 0.0213(19) 0.0004(16) 0.0022(14) 0.0014(15)
C201 0.028(2) 0.036(3) 0.025(2) -0.004(2) 0.0063(19) 0.000(2)
C352 0.036(3) 0.030(2) 0.022(3) 0.0023(19) -0.003(2) -0.004(2)
N4 0.0250(19) 0.0230(19) 0.032(2) 0.0013(16) 0.0032(15) 0.0053(15)
C128 0.023(2) 0.037(3) 0.046(3) 0.004(2) 0.003(2) 0.002(2)
C215 0.017(2) 0.039(2) 0.023(2) -0.0079(18) 0.0017(17) -0.0017(18)
C312 0.031(3) 0.026(2) 0.045(3) 0.001(2) 0.008(2) 0.001(2)
C12 0.021(2) 0.048(3) 0.022(2) -0.0024(19) 0.0019(18) 0.002(2)
C313 0.036(3) 0.045(3) 0.031(3) -0.004(2) 0.004(2) 0.007(2)
C130 0.019(2) 0.022(2) 0.043(3) 0.0037(19) 0.0055(19) -0.0035(17)
C8 0.024(2) 0.047(3) 0.027(2) 0.012(2) 0.001(2) 0.000(2)
C247 0.042(3) 0.025(2) 0.022(2) -0.0024(19) 0.012(2) -0.0044(19)
C125 0.042(3) 0.037(3) 0.037(3) 0.009(2) 0.013(2) -0.001(2)
C134 0.031(3) 0.056(3) 0.031(3) 0.012(2) 0.000(2) -0.001(2)
C309 0.036(3) 0.039(3) 0.040(3) -0.012(2) 0.011(2) -0.007(2)
C138 0.023(2) 0.029(2) 0.030(2) 0.0002(19) 0.0049(18) -0.0071(18)
C7 0.021(2) 0.042(2) 0.017(2) 0.0057(18) 0.0010(17) 0.0000(19)
C338 0.034(3) 0.041(3) 0.028(3) 0.005(2) 0.009(2) 0.005(2)
C135 0.033(3) 0.032(3) 0.041(3) -0.005(2) 0.009(2) 0.000(2)
C31 0.035(3) 0.030(3) 0.043(3) -0.010(2) 0.014(2) -0.011(2)
C208 0.021(2) 0.041(3) 0.032(3) -0.006(2) 0.0095(19) -0.004(2)
C48 0.038(3) 0.034(3) 0.031(3) -0.004(2) 0.007(2) -0.003(2)
C148 0.040(3) 0.041(3) 0.037(3) -0.005(2) 0.005(2) -0.005(2)
C308 0.024(2) 0.030(2) 0.037(3) -0.0057(19) 0.0100(19) -0.0010(19)
C42 0.023(2) 0.023(2) 0.041(3) 0.0039(19) 0.005(2) 0.0037(18)
C317 0.053(3) 0.033(3) 0.040(3) -0.010(2) 0.004(3) -0.002(2)
C229 0.036(3) 0.023(2) 0.039(3) -0.0040(19) 0.021(2) -0.0041(19)
C35 0.031(3) 0.032(3) 0.039(3) -0.007(2) 0.001(2) -0.003(2)
C320 0.022(2) 0.027(2) 0.031(2) -0.0002(18) 0.0079(19) 0.0007(18)
B2 0.020(2) 0.021(2) 0.024(3) -0.0013(19) 0.0004(19) -0.0044(18)
C34 0.033(3) 0.035(3) 0.029(3) 0.004(2) 0.010(2) 0.001(2)
C334 0.030(3) 0.027(2) 0.027(2) -0.0044(18) 0.0012(19) 0.0024(19)
C204 0.020(2) 0.050(3) 0.029(3) -0.006(2) -0.0032(19) 0.006(2)
C108 0.024(2) 0.034(3) 0.040(3) 0.005(2) 0.005(2) 0.0026(19)
C212 0.032(3) 0.032(2) 0.041(3) -0.004(2) 0.008(2) -0.007(2)
C112 0.020(2) 0.037(2) 0.032(3) -0.003(2) -0.0008(19) -0.0003(19)
C46 0.024(2) 0.024(2) 0.029(3) -0.0016(19) 0.0020(19) -0.0031(17)
C119 0.028(2) 0.043(3) 0.026(3) -0.002(2) 0.0044(19) -0.007(2)
C238 0.030(3) 0.041(3) 0.033(3) -0.007(2) 0.014(2) -0.008(2)
C311 0.046(3) 0.026(3) 0.056(3) -0.001(2) 0.011(3) 0.004(2)
C347 0.035(2) 0.020(2) 0.021(2) 0.0011(18) 0.0001(18) 0.0011(18)
C41 0.034(3) 0.024(2) 0.062(3) 0.008(2) 0.011(2) -0.001(2)
C242 0.022(2) 0.030(2) 0.044(3) -0.002(2) 0.008(2) -0.0007(19)
C140 0.034(3) 0.031(3) 0.047(3) 0.009(2) -0.011(2) 0.001(2)
C126 0.022(2) 0.033(3) 0.030(3) 0.001(2) -0.0003(19) -0.0039(19)
C144 0.040(3) 0.031(3) 0.032(3) -0.004(2) 0.011(2) 0.009(2)
C224 0.036(3) 0.052(3) 0.042(3) -0.001(3) 0.020(2) -0.001(2)
C331 0.043(3) 0.039(3) 0.027(3) 0.004(2) 0.008(2) 0.004(2)
C330 0.027(2) 0.030(2) 0.026(2) 0.0018(18) 0.0031(19) 0.0058(19)
C322 0.049(3) 0.036(3) 0.031(3) 0.008(2) 0.010(2) 0.001(2)
C348 0.041(3) 0.029(3) 0.044(3) 0.009(2) -0.012(2) -0.009(2)
C143 0.043(3) 0.056(4) 0.034(3) 0.004(3) 0.020(2) 0.003(3)
C227 0.028(3) 0.046(3) 0.034(3) 0.002(2) -0.004(2) -0.003(2)
B1 0.024(2) 0.018(2) 0.022(2) -0.0011(19) 0.0034(18) 0.0020(18)
C209 0.041(3) 0.043(3) 0.034(3) -0.011(2) 0.013(2) -0.012(2)
C211 0.047(3) 0.031(3) 0.053(3) -0.010(2) 0.014(3) -0.006(2)
C107 0.019(2) 0.032(2) 0.027(2) 0.0019(18) 0.0027(18) 0.0034(17)
C33 0.053(3) 0.041(3) 0.036(3) 0.009(2) 0.015(2) -0.002(2)
C147 0.028(3) 0.032(2) 0.036(3) -0.002(2) 0.002(2) 0.0006(19)
C220 0.026(3) 0.036(3) 0.036(3) -0.011(2) 0.001(2) 0.000(2)
C20 0.022(2) 0.049(3) 0.036(3) 0.018(2) -0.006(2) -0.007(2)
C228 0.036(3) 0.033(3) 0.039(3) -0.003(2) 0.007(2) -0.005(2)
C213 0.053(4) 0.051(3) 0.029(3) 0.000(2) 0.006(3) 0.011(3)
C335 0.043(3) 0.030(3) 0.039(3) 0.005(2) 0.012(2) 0.000(2)
C139 0.037(3) 0.033(3) 0.033(3) 0.008(2) -0.005(2) -0.006(2)
C346 0.027(2) 0.028(2) 0.030(3) 0.010(2) 0.0037(19) -0.0022(19)
C104 0.031(3) 0.046(3) 0.033(3) 0.001(2) 0.012(2) -0.001(2)
C343 0.044(3) 0.046(3) 0.042(3) 0.005(3) 0.021(3) -0.005(2)
C230 0.043(3) 0.032(3) 0.061(3) 0.012(2) 0.030(2) 0.005(2)
B3 0.020(2) 0.021(3) 0.028(3) -0.003(2) 0.0018(18) 0.0014(19)
C319 0.034(3) 0.024(2) 0.047(3) 0.002(2) 0.015(2) -0.003(2)
C344 0.041(3) 0.034(3) 0.048(3) -0.005(2) 0.003(3) -0.008(2)
C44 0.037(3) 0.030(3) 0.046(3) -0.003(2) 0.000(2) -0.006(2)
B5 0.022(2) 0.018(2) 0.026(3) -0.003(2) 0.0029(18) -0.0002(18)
C252 0.042(3) 0.038(3) 0.042(3) 0.001(2) 0.014(2) -0.009(2)
C214 0.058(4) 0.031(3) 0.046(3) 0.003(2) 0.006(3) -0.006(3)
B4 0.019(2) 0.023(2) 0.019(2) -0.0024(19) 0.0049(18) 0.0024(17)
C101 0.025(3) 0.049(3) 0.070(4) -0.010(3) 0.002(2) 0.007(2)
C318 0.042(3) 0.023(2) 0.054(3) -0.009(2) 0.010(2) -0.005(2)
C243 0.058(4) 0.059(3) 0.024(3) -0.006(2) 0.003(3) -0.010(3)
C118 0.027(3) 0.054(3) 0.027(3) 0.010(2) 0.000(2) -0.007(2)
N1 0.0225(18) 0.038(2) 0.023(2) 0.0007(17) 0.0009(15) -0.0007(15)
B8 0.021(2) 0.027(3) 0.020(2) -0.0001(19) 0.0044(18) 0.0001(19)
C11 0.027(3) 0.072(4) 0.025(3) -0.003(2) 0.003(2) 0.000(2)
C131 0.030(3) 0.027(3) 0.064(3) 0.009(2) 0.009(2) 0.005(2)
C122 0.035(3) 0.030(3) 0.044(3) -0.009(2) -0.001(2) 0.002(2)
C205 0.032(3) 0.058(3) 0.043(3) -0.015(3) -0.003(3) -0.008(2)
C202 0.034(3) 0.055(3) 0.039(3) 0.011(3) 0.009(2) 0.000(2)
C21 0.043(3) 0.040(3) 0.057(4) -0.016(3) 0.019(3) -0.006(2)
C127 0.036(3) 0.044(3) 0.049(4) -0.017(3) -0.008(3) -0.002(2)
C219 0.041(3) 0.052(3) 0.045(3) -0.020(2) 0.003(2) -0.002(3)
N22 0.0241(19) 0.030(2) 0.023(2) -0.0006(16) 0.0004(15) 0.0096(15)
C323 0.026(2) 0.030(2) 0.038(3) -0.005(2) 0.002(2) 0.0075(19)
C326 0.025(2) 0.057(3) 0.029(3) -0.010(2) -0.005(2) 0.016(2)
C325 0.035(3) 0.041(3) 0.036(3) -0.005(2) 0.006(2) 0.012(2)
C111 0.033(3) 0.051(3) 0.037(3) -0.003(2) -0.012(2) -0.002(2)
C114 0.038(3) 0.035(3) 0.045(3) -0.006(2) -0.005(3) -0.006(2)
C328 0.030(3) 0.059(3) 0.053(4) -0.021(3) -0.008(3) 0.002(2)
C152 0.050(3) 0.040(3) 0.042(3) -0.005(2) 0.013(3) -0.013(2)
C206 0.042(3) 0.072(4) 0.027(3) 0.007(3) 0.001(2) 0.016(3)
C321 0.083(5) 0.040(3) 0.024(3) -0.004(2) -0.001(3) 0.003(3)
C225 0.045(3) 0.050(3) 0.034(3) 0.008(2) 0.009(2) -0.006(3)
C14 0.044(3) 0.040(3) 0.027(3) -0.010(2) 0.004(2) 0.002(2)
C32 0.054(3) 0.033(3) 0.051(3) 0.002(2) 0.026(3) -0.013(2)
C210 0.047(3) 0.040(3) 0.047(3) -0.020(2) 0.015(3) -0.015(2)
C39 0.053(3) 0.048(3) 0.043(3) 0.019(2) 0.010(3) 0.008(3)
C50 0.044(3) 0.030(3) 0.069(4) -0.016(3) 0.023(3) -0.004(2)
C221 0.053(4) 0.046(3) 0.039(3) 0.001(2) 0.005(3) -0.014(3)
C216 0.031(3) 0.049(3) 0.027(3) -0.004(2) 0.003(2) -0.009(2)
C133 0.041(3) 0.073(4) 0.043(3) 0.030(3) 0.001(3) 0.010(3)
C339 0.053(3) 0.068(4) 0.030(3) 0.002(3) 0.018(2) 0.003(3)
C240 0.046(3) 0.045(3) 0.063(4) -0.021(3) 0.026(3) -0.004(3)
C351 0.061(3) 0.030(3) 0.036(3) 0.010(2) -0.010(3) -0.010(2)
C203 0.039(3) 0.048(3) 0.050(4) -0.012(3) 0.011(3) 0.007(2)
C13 0.068(4) 0.040(3) 0.045(3) 0.016(3) 0.009(3) -0.007(3)
C109 0.034(3) 0.047(3) 0.047(3) 0.014(2) 0.003(2) 0.010(2)
C51 0.045(3) 0.028(3) 0.070(4) -0.001(3) 0.017(3) 0.010(2)
C239 0.050(3) 0.054(3) 0.044(3) -0.019(2) 0.022(3) -0.009(3)
C332 0.054(3) 0.048(3) 0.024(3) -0.008(2) 0.007(2) 0.003(2)
C9 0.036(3) 0.072(4) 0.029(3) 0.020(2) 0.001(2) -0.001(3)
C121 0.051(4) 0.032(3) 0.062(4) -0.004(3) -0.011(3) 0.015(2)
C244 0.036(3) 0.038(3) 0.047(3) 0.006(2) 0.001(2) 0.008(2)
C49 0.047(3) 0.043(3) 0.048(3) -0.022(2) 0.013(3) -0.008(2)
N19 0.0203(19) 0.030(2) 0.056(3) -0.010(2) 0.0053(18) -0.0004(16)
C301 0.029(3) 0.035(3) 0.066(4) -0.014(2) 0.020(2) -0.004(2)
C218 0.046(3) 0.069(4) 0.035(3) -0.022(3) 0.001(3) -0.009(3)
C333 0.041(3) 0.031(3) 0.037(3) -0.012(2) 0.004(2) 0.002(2)
C113 0.040(3) 0.039(3) 0.062(4) 0.008(3) 0.002(3) -0.006(2)
C36 0.046(3) 0.072(4) 0.033(3) 0.010(3) 0.002(2) -0.011(3)
C132 0.041(3) 0.055(4) 0.070(4) 0.029(3) 0.005(3) 0.012(3)
C234 0.051(3) 0.040(3) 0.041(3) -0.011(2) 0.022(2) -0.013(2)
B7 0.024(2) 0.023(3) 0.031(3) 0.000(2) -0.001(2) 0.0037(19)
C336 0.052(3) 0.026(3) 0.041(3) 0.000(2) 0.007(3) -0.004(2)
C222 0.051(3) 0.030(3) 0.054(4) -0.006(2) 0.002(3) 0.003(2)
C314 0.056(4) 0.039(3) 0.053(3) 0.002(3) -0.002(3) 0.017(3)
C310 0.050(3) 0.027(3) 0.054(3) -0.011(2) 0.017(3) -0.002(2)
C350 0.072(4) 0.038(3) 0.039(3) 0.018(3) -0.024(3) -0.008(3)
C40 0.052(3) 0.039(3) 0.058(3) 0.022(3) 0.019(3) 0.004(3)
C248 0.055(3) 0.029(3) 0.037(3) 0.003(2) 0.008(2) -0.001(2)
C217 0.042(3) 0.065(3) 0.029(3) -0.007(2) 0.007(2) -0.015(3)
C235 0.048(3) 0.050(4) 0.067(4) 0.021(3) 0.020(3) 0.019(3)
C110 0.037(3) 0.061(3) 0.042(3) 0.010(3) -0.012(3) 0.009(3)
C18 0.046(3) 0.090(4) 0.024(3) -0.002(3) 0.006(2) -0.027(3)
C17 0.045(3) 0.075(4) 0.031(3) -0.015(3) 0.012(2) -0.022(3)
C241 0.033(3) 0.034(3) 0.063(3) -0.007(2) 0.016(3) 0.003(2)
C341 0.045(3) 0.050(3) 0.033(3) -0.018(2) -0.002(2) 0.004(3)
C304 0.021(3) 0.048(3) 0.090(4) -0.028(3) 0.003(3) -0.001(2)
C250 0.079(4) 0.044(3) 0.039(3) 0.003(3) 0.015(3) -0.025(3)
C136 0.055(4) 0.083(4) 0.030(3) -0.007(3) -0.002(3) -0.001(3)
C19 0.036(3) 0.075(4) 0.039(3) 0.026(3) -0.011(2) -0.020(3)
C340 0.059(4) 0.074(4) 0.028(3) -0.014(3) 0.006(3) 0.006(3)
C324 0.042(3) 0.040(3) 0.069(4) 0.012(3) 0.014(3) 0.012(3)
C249 0.078(4) 0.037(3) 0.036(3) 0.009(3) 0.006(3) -0.010(3)
C10 0.033(3) 0.086(4) 0.027(3) 0.008(3) 0.006(2) -0.001(3)
C22 0.043(3) 0.047(3) 0.083(5) 0.029(3) 0.012(3) 0.006(3)
C150 0.059(4) 0.044(3) 0.051(3) -0.014(3) 0.000(3) -0.015(3)
C349 0.066(4) 0.038(3) 0.052(4) 0.016(3) -0.030(3) -0.011(3)
C43 0.057(4) 0.053(3) 0.036(3) -0.001(3) -0.001(3) -0.003(3)
C149 0.044(3) 0.051(3) 0.042(3) -0.009(3) -0.003(3) -0.007(3)
C233 0.082(4) 0.042(3) 0.057(4) -0.016(3) 0.038(3) -0.022(3)
C105 0.056(4) 0.057(4) 0.066(5) 0.010(3) 0.004(3) -0.021(3)
C303 0.049(4) 0.058(4) 0.080(5) -0.008(3) 0.032(3) -0.006(3)
C151 0.066(4) 0.038(3) 0.061(4) -0.006(3) 0.009(3) -0.020(3)
C302 0.043(3) 0.046(3) 0.102(6) -0.008(3) 0.028(3) 0.006(3)
C236 0.056(4) 0.080(4) 0.042(4) -0.018(3) -0.005(3) -0.002(3)
C103 0.043(4) 0.048(3) 0.092(6) -0.002(3) -0.001(3) 0.010(3)
C306 0.034(3) 0.047(3) 0.121(6) -0.029(3) 0.018(4) -0.015(3)
C251 0.055(3) 0.052(3) 0.051(4) 0.001(3) 0.020(3) -0.022(3)
C231 0.087(5) 0.031(3) 0.081(4) 0.012(3) 0.051(3) 0.015(3)
C327 0.044(3) 0.102(5) 0.029(3) -0.003(3) -0.005(2) 0.032(3)
C106 0.069(4) 0.064(4) 0.040(3) -0.006(3) 0.023(3) -0.008(3)
C232 0.102(5) 0.036(3) 0.073(4) -0.008(3) 0.059(3) -0.005(3)
C305 0.036(3) 0.083(5) 0.086(4) -0.026(4) -0.019(3) 0.001(3)
C102 0.033(3) 0.085(5) 0.128(7) -0.028(5) -0.022(4) 0.014(3)
C1 0.038(6) 0.048(4) 0.027(3) 0.004(3) -0.002(3) 0.012(4)
C2A 0.071(13) 0.059(5) 0.026(3) 0.005(3) -0.005(5) 0.004(7)
C3A 0.051(6) 0.052(4) 0.037(4) 0.004(3) -0.002(5) 0.016(4)
C1A 0.038(6) 0.048(4) 0.027(3) 0.004(3) -0.002(3) 0.012(4)
C2 0.071(13) 0.059(5) 0.026(3) 0.005(3) -0.005(5) 0.004(7)
C3 0.051(6) 0.052(4) 0.037(4) 0.004(3) -0.002(5) 0.016(4)
C4 0.026(4) 0.045(3) 0.033(6) 0.003(3) 0.001(4) -0.006(3)
C5 0.040(6) 0.045(3) 0.048(6) -0.001(4) 0.007(4) -0.009(4)
C6 0.029(7) 0.052(5) 0.035(7) 0.003(6) 0.003(6) -0.002(4)
C4A 0.026(4) 0.045(3) 0.033(6) 0.003(3) 0.001(4) -0.006(3)
C5A 0.040(6) 0.045(3) 0.048(6) -0.001(4) 0.007(4) -0.009(4)
C6A 0.029(7) 0.052(5) 0.035(7) 0.003(6) 0.003(6) -0.002(4)
C23 0.031(3) 0.037(6) 0.034(4) -0.006(3) 0.009(3) 0.000(4)
C24 0.045(5) 0.055(5) 0.039(4) -0.017(4) 0.012(3) -0.006(3)
C25 0.040(7) 0.047(6) 0.045(6) -0.012(5) 0.014(6) -0.006(6)
C23A 0.031(3) 0.037(6) 0.034(4) -0.006(3) 0.009(3) 0.000(4)
C24A 0.045(5) 0.055(5) 0.039(4) -0.017(4) 0.012(3) -0.006(3)
C25A 0.040(7) 0.047(6) 0.045(6) -0.012(5) 0.014(6) -0.006(6)
C26 0.029(4) 0.029(3) 0.037(5) 0.004(3) 0.001(3) 0.006(3)
C27 0.032(9) 0.030(3) 0.079(5) 0.012(3) 0.000(6) 0.007(4)
C28 0.039(4) 0.042(4) 0.050(5) 0.009(4) -0.008(3) 0.009(3)
C26A 0.029(4) 0.029(3) 0.037(5) 0.004(3) 0.001(3) 0.006(3)
C27A 0.032(9) 0.030(3) 0.079(5) 0.012(3) 0.000(6) 0.007(4)
C28A 0.039(4) 0.042(4) 0.050(5) 0.009(4) -0.008(3) 0.009(3)
N2 0.0215(18) 0.027(2) 0.0177(18) 0.0047(15) 0.0017(14) 0.0013(15)

loop_
_atom_type_symbol
_atom_type_description
_atom_type_scat_dispersion_real
_atom_type_scat_dispersion_imag
_atom_type_scat_source
C C 0.0033 0.0016 'International Tables Vol C Tables 4.2.6.8 and 6.1.1.4'
H H 0.0000 0.0000 'International Tables Vol C Tables 4.2.6.8 and 6.1.1.4'
B B 0.0013 0.0007 'International Tables Vol C Tables 4.2.6.8 and 6.1.1.4'
N N 0.0061 0.0033 'International Tables Vol C Tables 4.2.6.8 and 6.1.1.4'
Ge Ge 0.1547 1.8001 'International Tables Vol C Tables 4.2.6.8 and 6.1.1.4'

loop_
_exptl_crystal_face_index_h
_exptl_crystal_face_index_k
_exptl_crystal_face_index_l
_exptl_crystal_face_perp_dist
-1 0 0 0.232
1 0 0 0.119
0 1 0 0.070
0 -1 0 0.094
0 0 1 0.045
0 0 -1 0.057

loop_
_geom_angle_atom_site_label_1
_geom_angle_atom_site_label_2
_geom_angle_atom_site_label_3
_geom_angle
N3 Ge1 N2 76.28(15)
N3 Ge1 C45 119.04(17)
N2 Ge1 C45 127.96(17)
N3 Ge1 B1 37.69(16)
N2 Ge1 B1 38.63(17)
C45 Ge1 B1 135.61(17)
N3 Ge1 Ge2 132.94(11)
N2 Ge1 Ge2 134.71(11)
C45 Ge1 Ge2 73.57(13)
B1 Ge1 Ge2 150.36(12)
N14 Ge5 N15 76.10(16)
N14 Ge5 C245 119.23(18)
N15 Ge5 C245 121.72(18)
N14 Ge5 B5 38.26(17)
N15 Ge5 B5 38.04(17)
C245 Ge5 B5 127.13(18)
N14 Ge5 Ge6 135.95(11)
N15 Ge5 Ge6 136.36(12)
C245 Ge5 Ge6 73.57(13)
B5 Ge5 Ge6 159.28(13)
N20 Ge7 N21 76.35(16)
N20 Ge7 C345 119.17(17)
N21 Ge7 C345 130.76(18)
N20 Ge7 B7 38.14(17)
N21 Ge7 B7 38.25(17)
C345 Ge7 B7 137.88(19)
N20 Ge7 Ge8 131.51(12)
N21 Ge7 Ge8 133.27(11)
C345 Ge7 Ge8 73.91(13)
B7 Ge7 Ge8 147.61(14)
N12 Ge4 N11 76.27(16)
N12 Ge4 C146 119.60(18)
N11 Ge4 C146 122.49(18)
N12 Ge4 B4 37.83(16)
N11 Ge4 B4 38.45(16)
C146 Ge4 B4 130.38(18)
N12 Ge4 Ge3 135.15(12)
N11 Ge4 Ge3 136.40(11)
C146 Ge4 Ge3 73.35(13)
B4 Ge4 Ge3 156.19(12)
N24 Ge8 N23 76.05(16)
N24 Ge8 C346 117.93(18)
N23 Ge8 C346 126.26(18)
N24 Ge8 B8 37.82(17)
N23 Ge8 B8 38.29(16)
C346 Ge8 B8 130.53(19)
N24 Ge8 Ge7 132.53(11)
N23 Ge8 Ge7 137.73(11)
C346 Ge8 Ge7 73.10(14)
B8 Ge8 Ge7 155.69(12)
N17 Ge6 N18 76.49(16)
N17 Ge6 C246 121.67(18)
N18 Ge6 C246 128.71(19)
N17 Ge6 B6 38.31(17)
N18 Ge6 B6 38.18(17)
C246 Ge6 B6 136.79(19)
N17 Ge6 Ge5 137.88(12)
N18 Ge6 Ge5 127.27(11)
C246 Ge6 Ge5 73.75(14)
B6 Ge6 Ge5 149.35(13)
N8 Ge3 N9 76.01(16)
N8 Ge3 C145 121.46(17)
N9 Ge3 C145 128.22(17)
N8 Ge3 B3 37.58(17)
N9 Ge3 B3 38.46(17)
C145 Ge3 B3 137.52(18)
N8 Ge3 Ge4 134.44(12)
N9 Ge3 Ge4 132.00(11)
C145 Ge3 Ge4 73.27(12)
B3 Ge3 Ge4 149.12(12)
N6 Ge2 N5 76.10(16)
N6 Ge2 C46 124.07(18)
N5 Ge2 C46 120.12(17)
N6 Ge2 B2 37.81(17)
N5 Ge2 B2 38.29(17)
C46 Ge2 B2 131.76(18)
N6 Ge2 Ge1 138.91(11)
N5 Ge2 Ge1 131.58(12)
C46 Ge2 Ge1 72.93(14)
B2 Ge2 Ge1 154.83(12)
N16 C226 C228 114.6(4)
N16 C226 C227 111.7(4)
C228 C226 C227 110.8(4)
N16 C226 H226 106.4
C228 C226 H226 106.4
C227 C226 H226 106.4
C337 N24 B8 136.5(4)
C337 N24 Ge8 126.4(3)
B8 N24 Ge8 91.0(3)
C15 N3 B1 134.3(4)
C15 N3 Ge1 130.7(3)
B1 N3 Ge1 91.0(3)
C142 C137 C138 119.8(4)
C142 C137 N12 121.5(4)
C138 C137 N12 118.7(4)
C129 N11 B4 132.6(4)
C129 N11 Ge4 130.2(3)
B4 N11 Ge4 89.8(3)
C307 N20 B7 137.2(4)
C307 N20 Ge7 131.5(3)
B7 N20 Ge7 90.7(3)
C229 N17 B6 133.6(4)
C229 N17 Ge6 129.6(3)
B6 N17 Ge6 90.8(3)
C37 N6 B2 134.9(4)
C37 N6 Ge2 130.4(3)
B2 N6 Ge2 90.8(3)
C215 N15 B5 141.8(4)
C215 N15 Ge5 126.0(3)
B5 N15 Ge5 90.5(3)
C146 C145 C147 124.1(4)
C146 C145 Ge3 105.1(3)
C147 C145 Ge3 130.8(3)
C207 N14 B5 134.2(4)
C207 N14 Ge5 133.2(3)
B5 N14 Ge5 90.5(3)
C315 N21 B7 131.9(4)
C315 N21 Ge7 125.7(3)
B7 N21 Ge7 89.8(3)
C115 N9 B3 131.6(4)
C115 N9 Ge3 126.8(3)
B3 N9 Ge3 90.4(3)
C29 N5 B2 131.6(4)
C29 N5 Ge2 126.9(3)
B2 N5 Ge2 90.3(3)
C137 N12 B4 133.1(4)
C137 N12 Ge4 130.9(3)
B4 N12 Ge4 90.8(3)
C317 C316 C315 119.0(5)
C317 C316 C321 120.4(5)
C315 C316 C321 120.6(4)
C242 C237 C238 120.2(4)
C242 C237 N18 121.1(4)
C238 C237 N18 118.6(4)
C329 N23 B8 134.7(4)
C329 N23 Ge8 128.6(3)
B8 N23 Ge8 90.4(3)
N16 B6 N18 131.6(4)
N16 B6 N17 126.0(4)
N18 B6 N17 102.3(4)
N16 B6 Ge6 176.8(4)
N18 B6 Ge6 51.4(2)
N17 B6 Ge6 50.9(2)
C320 C315 C316 119.4(4)
C320 C315 N21 121.0(4)
C316 C315 N21 119.5(4)
C42 C37 C38 121.1(4)
C42 C37 N6 120.1(4)
C38 C37 N6 118.7(4)
B6 N16 C223 119.0(4)
B6 N16 C226 125.3(4)
C223 N16 C226 115.5(4)
C52 C47 C48 118.0(4)
C52 C47 C45 122.1(4)
C48 C47 C45 119.9(4)
C237 N18 B6 134.8(4)
C237 N18 Ge6 124.7(3)
B6 N18 Ge6 90.4(3)
C20 C15 C16 121.2(5)
C20 C15 N3 118.7(4)
C16 C15 N3 120.1(4)
C46 C45 C47 126.5(4)
C46 C45 Ge1 104.0(3)
C47 C45 Ge1 129.4(3)
C346 C345 C347 126.2(4)
C346 C345 Ge7 103.9(3)
C347 C345 Ge7 129.7(3)
C47 C52 C51 121.0(5)
C47 C52 H52 119.5
C51 C52 H52 119.5
C212 C207 C208 119.5(4)
C212 C207 N14 119.9(5)
C208 C207 N14 120.6(4)
C342 C337 C338 120.4(4)
C342 C337 N24 118.5(4)
C338 C337 N24 121.1(4)
C116 C115 C120 119.3(4)
C116 C115 N9 119.0(4)
C120 C115 N9 121.6(4)
C107 N8 B3 135.3(4)
C107 N8 Ge3 130.2(3)
B3 N8 Ge3 91.5(3)
C31 C30 C29 118.3(5)
C31 C30 C35 119.8(4)
C29 C30 C35 121.9(4)
N16 C223 C224 113.1(4)
N16 C223 C225 113.1(4)
C224 C223 C225 110.2(4)
N16 C223 H223 106.6
C224 C223 H223 106.6
C225 C223 H223 106.6
C145 C146 Ge4 108.1(3)
C145 C146 H146 126.0
Ge4 C146 H146 126.0
C17 C16 C15 118.9(5)
C17 C16 C21 119.3(5)
C15 C16 C21 121.8(4)
C245 C246 Ge6 107.3(3)
C245 C246 H246 126.4
Ge6 C246 H246 126.4
C39 C38 C37 118.5(5)
C39 C38 C43 120.5(5)
C37 C38 C43 121.0(5)
C117 C116 C115 119.5(5)
C117 C116 C121 121.0(5)
C115 C116 C121 119.5(4)
C34 C29 C30 120.7(4)
C34 C29 N5 118.8(4)
C30 C29 N5 120.5(4)
B4 N10 C123 125.4(4)
B4 N10 C126 118.5(4)
C123 N10 C126 115.7(4)
C140 C141 C142 121.7(5)
C140 C141 H141 119.1
C142 C141 H141 119.1
C141 C142 C137 118.6(5)
C141 C142 C144 119.3(4)
C137 C142 C144 122.1(4)
C330 C329 C334 119.9(4)
C330 C329 N23 121.0(4)
C334 C329 N23 119.0(4)
C134 C129 C130 120.4(5)
C134 C129 N11 119.8(4)
C130 C129 N11 119.8(4)
C308 C307 C312 120.3(4)
C308 C307 N20 118.6(4)
C312 C307 N20 121.1(4)
N10 C123 C125 111.9(4)
N10 C123 C124 114.7(4)
C125 C123 C124 110.9(4)
N10 C123 H123 106.2
C125 C123 H123 106.2
C124 C123 H123 106.2
C118 C117 C116 121.0(5)
C118 C117 H117 119.5
C116 C117 H117 119.5
C341 C342 C337 119.1(5)
C341 C342 C344 120.8(5)
C337 C342 C344 120.1(4)
C119 C120 C115 118.9(4)
C119 C120 C122 120.1(4)
C115 C120 C122 120.9(4)
C123 C124 H12A 109.5
C123 C124 H12B 109.5
H12A C124 H12B 109.5
C123 C124 H12C 109.5
H12A C124 H12C 109.5
H12B C124 H12C 109.5
C246 C245 C247 127.9(4)
C246 C245 Ge5 105.3(3)
C247 C245 Ge5 126.7(3)
B3 N7 C101 124.8(5)
B3 N7 C104 119.0(4)
C101 N7 C104 116.2(4)
B5 N13 C204 126.2(4)
B5 N13 C201 118.7(4)
C204 N13 C201 114.6(4)
N13 C201 C203 112.7(4)
N13 C201 C202 112.4(4)
C203 C201 C202 111.6(4)
N13 C201 H201 106.5
C203 C201 H201 106.5
C202 C201 H201 106.5
C351 C352 C347 121.0(5)
C351 C352 H352 119.5
C347 C352 H352 119.5
C23A N4 B2 128.9(11)
B2 N4 C26 132.3(6)
C23A N4 C26A 118.5(12)
B2 N4 C26A 112.5(6)
B2 N4 C23 116.0(8)
C26 N4 C23 111.7(9)
C126 C128 H12D 109.5
C126 C128 H12E 109.5
H12D C128 H12E 109.5
C126 C128 H12F 109.5
H12D C128 H12F 109.5
H12E C128 H12F 109.5
C220 C215 C216 120.2(5)
C220 C215 N15 120.6(4)
C216 C215 N15 119.0(4)
C311 C312 C307 118.3(5)
C311 C312 C314 120.1(5)
C307 C312 C314 121.6(5)
C11 C12 C7 118.5(5)
C11 C12 C14 120.5(5)
C7 C12 C14 121.0(4)
C308 C313 H31A 109.5
C308 C313 H31B 109.5
H31A C313 H31B 109.5
C308 C313 H31C 109.5
H31A C313 H31C 109.5
H31B C313 H31C 109.5
C131 C130 C129 118.5(5)
C131 C130 C135 120.1(5)
C129 C130 C135 121.3(4)
C9 C8 C7 118.4(5)
C9 C8 C13 120.7(5)
C7 C8 C13 120.9(5)
C248 C247 C252 117.9(5)
C248 C247 C245 122.6(5)
C252 C247 C245 119.5(5)
C123 C125 H12G 109.5
C123 C125 H12H 109.5
H12G C125 H12H 109.5
C123 C125 H12I 109.5
H12G C125 H12I 109.5
H12H C125 H12I 109.5
C133 C134 C129 118.6(5)
C133 C134 C136 120.3(5)
C129 C134 C136 121.1(5)
C310 C309 C308 120.5(5)
C310 C309 H309 119.8
C308 C309 H309 119.8
C139 C138 C137 119.2(4)
C139 C138 C143 120.8(5)
C137 C138 C143 120.0(4)
C12 C7 C8 120.6(4)
C12 C7 N2 120.6(4)
C8 C7 N2 118.8(4)
C339 C338 C337 118.2(5)
C339 C338 C343 120.0(5)
C337 C338 C343 121.9(5)
C130 C135 H13A 109.5
C130 C135 H13B 109.5
H13A C135 H13B 109.5
C130 C135 H13C 109.5
H13A C135 H13C 109.5
H13B C135 H13C 109.5
C32 C31 C30 121.6(5)
C32 C31 H31 119.2
C30 C31 H31 119.2
C209 C208 C207 119.1(5)
C209 C208 C213 120.4(5)
C207 C208 C213 120.5(4)
C49 C48 C47 120.9(5)
C49 C48 H48 119.5
C47 C48 H48 119.5
C149 C148 C147 121.6(5)
C149 C148 H148 119.2
C147 C148 H148 119.2
C307 C308 C309 119.0(5)
C307 C308 C313 120.1(4)
C309 C308 C313 120.7(5)
C37 C42 C41 118.3(5)
C37 C42 C44 120.7(4)
C41 C42 C44 121.0(5)
C318 C317 C316 121.7(5)
C318 C317 H317 119.1
C316 C317 H317 119.1
C230 C229 C234 120.9(5)
C230 C229 N17 120.9(5)
C234 C229 N17 118.2(5)
C30 C35 H35A 109.5
C30 C35 H35B 109.5
H35A C35 H35B 109.5
C30 C35 H35C 109.5
H35A C35 H35C 109.5
H35B C35 H35C 109.5
C319 C320 C315 119.4(5)
C319 C320 C322 119.6(5)
C315 C320 C322 121.0(4)
N4 B2 N6 129.7(4)
N4 B2 N5 127.5(4)
N6 B2 N5 102.8(4)
N4 B2 Ge2 178.9(4)
N6 B2 Ge2 51.4(2)
N5 B2 Ge2 51.5(2)
C29 C34 C33 118.7(5)
C29 C34 C36 120.9(4)
C33 C34 C36 120.3(5)
C333 C334 C329 119.3(5)
C333 C334 C336 120.7(4)
C329 C334 C336 120.0(4)
N13 C204 C205 113.9(4)
N13 C204 C206 111.8(4)
C205 C204 C206 111.0(5)
N13 C204 H204 106.6
C205 C204 H204 106.6
C206 C204 H204 106.6
C109 C108 C107 118.7(5)
C109 C108 C113 120.2(5)
C107 C108 C113 121.1(5)
C211 C212 C207 119.1(5)
C211 C212 C214 119.7(5)
C207 C212 C214 121.3(5)
C111 C112 C107 118.1(5)
C111 C112 C114 120.4(5)
C107 C112 C114 121.5(4)
C45 C46 Ge2 109.1(3)
C45 C46 H46 125.5
Ge2 C46 H46 125.5
C118 C119 C120 121.3(5)
C118 C119 H119 119.4
C120 C119 H119 119.4
C239 C238 C237 118.6(5)
C239 C238 C243 120.3(5)
C237 C238 C243 121.1(5)
C310 C311 C312 121.3(5)
C310 C311 H311 119.4
C312 C311 H311 119.4
C352 C347 C348 117.7(4)
C352 C347 C345 121.2(4)
C348 C347 C345 121.1(4)
C40 C41 C42 120.7(5)
C40 C41 H41 119.7
C42 C41 H41 119.7
C241 C242 C237 118.8(5)
C241 C242 C244 120.3(5)
C237 C242 C244 120.8(4)
C141 C140 C139 119.7(5)
C141 C140 H140 120.2
C139 C140 H140 120.2
N10 C126 C127 112.0(4)
N10 C126 C128 112.8(4)
C127 C126 C128 110.8(4)
N10 C126 H126 107.0
C127 C126 H126 107.0
C128 C126 H126 107.0
C142 C144 H14A 109.5
C142 C144 H14B 109.5
H14A C144 H14B 109.5
C142 C144 H14C 109.5
H14A C144 H14C 109.5
H14B C144 H14C 109.5
C223 C224 H22A 109.5
C223 C224 H22B 109.5
H22A C224 H22B 109.5
C223 C224 H22C 109.5
H22A C224 H22C 109.5
H22B C224 H22C 109.5
C330 C331 C332 121.2(5)
C330 C331 H331 119.4
C332 C331 H331 119.4
C331 C330 C329 119.1(4)
C331 C330 C335 120.2(5)
C329 C330 C335 120.7(4)
C320 C322 H32A 109.5
C320 C322 H32B 109.5
H32A C322 H32B 109.5
C320 C322 H32C 109.5
H32A C322 H32C 109.5
H32B C322 H32C 109.5
C349 C348 C347 121.2(5)
C349 C348 H348 119.4
C347 C348 H348 119.4
C138 C143 H14D 109.5
C138 C143 H14E 109.5
H14D C143 H14E 109.5
C138 C143 H14F 109.5
H14D C143 H14F 109.5
H14E C143 H14F 109.5
C226 C227 H22D 109.5
C226 C227 H22E 109.5
H22D C227 H22E 109.5
C226 C227 H22F 109.5
H22D C227 H22F 109.5
H22E C227 H22F 109.5
N1 B1 N3 130.0(4)
N1 B1 N2 127.2(4)
N3 B1 N2 102.8(4)
N1 B1 Ge1 177.4(4)
N3 B1 Ge1 51.3(2)
N2 B1 Ge1 51.6(2)
C210 C209 C208 121.2(5)
C210 C209 H209 119.4
C208 C209 H209 119.4
C210 C211 C212 121.0(5)
C210 C211 H211 119.5
C212 C211 H211 119.5
C108 C107 C112 120.6(4)
C108 C107 N8 118.9(4)
C112 C107 N8 120.4(4)
C32 C33 C34 120.9(5)
C32 C33 H33 119.6
C34 C33 H33 119.6
C152 C147 C148 117.8(5)
C152 C147 C145 121.9(5)
C148 C147 C145 120.3(5)
C215 C220 C219 118.9(5)
C215 C220 C222 121.5(5)
C219 C220 C222 119.6(5)
C15 C20 C19 117.5(5)
C15 C20 C22 121.9(5)
C19 C20 C22 120.6(5)
C226 C228 H22G 109.5
C226 C228 H22H 109.5
H22G C228 H22H 109.5
C226 C228 H22I 109.5
H22G C228 H22I 109.5
H22H C228 H22I 109.5
C208 C213 H21A 109.5
C208 C213 H21B 109.5
H21A C213 H21B 109.5
C208 C213 H21C 109.5
H21A C213 H21C 109.5
H21B C213 H21C 109.5
C330 C335 H33A 109.5
C330 C335 H33B 109.5
H33A C335 H33B 109.5
C330 C335 H33C 109.5
H33A C335 H33C 109.5
H33B C335 H33C 109.5
C140 C139 C138 121.0(5)
C140 C139 H139 119.5
C138 C139 H139 119.5
C345 C346 Ge8 108.3(3)
C345 C346 H346 125.8
Ge8 C346 H346 125.8
N7 C104 C106 113.4(5)
N7 C104 C105 112.6(5)
C106 C104 C105 111.1(5)
N7 C104 H104 106.4
C106 C104 H104 106.4
C105 C104 H104 106.4
C338 C343 H34A 109.5
C338 C343 H34B 109.5
H34A C343 H34B 109.5
C338 C343 H34C 109.5
H34A C343 H34C 109.5
H34B C343 H34C 109.5
C229 C230 C231 118.8(6)
C229 C230 C235 120.6(5)
C231 C230 C235 120.6(6)
N7 B3 N8 131.7(4)
N7 B3 N9 126.3(4)
N8 B3 N9 102.0(4)
N7 B3 Ge3 176.7(4)
N8 B3 Ge3 51.0(2)
N9 B3 Ge3 51.1(2)
C318 C319 C320 120.8(5)
C318 C319 H319 119.6
C320 C319 H319 119.6
C342 C344 H34D 109.5
C342 C344 H34E 109.5
H34D C344 H34E 109.5
C342 C344 H34F 109.5
H34D C344 H34F 109.5
H34E C344 H34F 109.5
C42 C44 H44A 109.5
C42 C44 H44B 109.5
H44A C44 H44B 109.5
C42 C44 H44C 109.5
H44A C44 H44C 109.5
H44B C44 H44C 109.5
N13 B5 N15 132.1(4)
N13 B5 N14 124.8(4)
N15 B5 N14 102.3(4)
N13 B5 Ge5 167.4(4)
N15 B5 Ge5 51.4(2)
N14 B5 Ge5 51.2(2)
C251 C252 C247 120.9(6)
C251 C252 H252 119.5
C247 C252 H252 119.5
C212 C214 H21D 109.5
C212 C214 H21E 109.5
H21D C214 H21E 109.5
C212 C214 H21F 109.5
H21D C214 H21F 109.5
H21E C214 H21F 109.5
N10 B4 N12 127.1(4)
N10 B4 N11 129.8(4)
N12 B4 N11 103.1(4)
N10 B4 Ge4 177.1(4)
N12 B4 Ge4 51.4(2)
N11 B4 Ge4 51.7(2)
C102 C101 C103 117.1(6)
C102 C101 N7 118.1(5)
C103 C101 N7 114.9(4)
C102 C101 H101 100.7
C103 C101 H101 100.7
N7 C101 H101 100.7
C317 C318 C319 119.3(5)
C317 C318 H318 120.4
C319 C318 H318 120.4
C238 C243 H24A 109.5
C238 C243 H24B 109.5
H24A C243 H24B 109.5
C238 C243 H24C 109.5
H24A C243 H24C 109.5
H24B C243 H24C 109.5
C119 C118 C117 119.9(5)
C119 C118 H118 120.1
C117 C118 H118 120.1
B1 N1 C1A 124.2(7)
B1 N1 C4 133.0(8)
B1 N1 C4A 115.4(6)
C1A N1 C4A 120.4(8)
B1 N1 C1 111.2(13)
C4 N1 C1 115.7(15)
N22 B8 N24 127.0(4)
N22 B8 N23 130.6(4)
N24 B8 N23 102.4(4)
N22 B8 Ge8 175.0(4)
N24 B8 Ge8 51.2(2)
N23 B8 Ge8 51.3(2)
C10 C11 C12 121.5(6)
C10 C11 H11 119.3
C12 C11 H11 119.3
C132 C131 C130 120.7(5)
C132 C131 H131 119.6
C130 C131 H131 119.6
C120 C122 H12J 109.5
C120 C122 H12K 109.5
H12J C122 H12K 109.5
C120 C122 H12L 109.5
H12J C122 H12L 109.5
H12K C122 H12L 109.5
C204 C205 H20A 109.5
C204 C205 H20B 109.5
H20A C205 H20B 109.5
C204 C205 H20C 109.5
H20A C205 H20C 109.5
H20B C205 H20C 109.5
C201 C202 H20D 109.5
C201 C202 H20E 109.5
H20D C202 H20E 109.5
C201 C202 H20F 109.5
H20D C202 H20F 109.5
H20E C202 H20F 109.5
C16 C21 H21G 109.5
C16 C21 H21H 109.5
H21G C21 H21H 109.5
C16 C21 H21I 109.5
H21G C21 H21I 109.5
H21H C21 H21I 109.5
C126 C127 H12M 109.5
C126 C127 H12N 109.5
H12M C127 H12N 109.5
C126 C127 H12O 109.5
H12M C127 H12O 109.5
H12N C127 H12O 109.5
C218 C219 C220 121.2(6)
C218 C219 H219 119.4
C220 C219 H219 119.4
B8 N22 C323 119.4(4)
B8 N22 C326 126.1(4)
C323 N22 C326 113.9(4)
N22 C323 C324 113.4(4)
N22 C323 C325 113.0(4)
C324 C323 C325 111.0(4)
N22 C323 H323 106.3
C324 C323 H323 106.3
C325 C323 H323 106.3
N22 C326 C328 111.7(4)
N22 C326 C327 113.5(5)
C328 C326 C327 111.8(5)
N22 C326 H326 106.4
C328 C326 H326 106.4
C327 C326 H326 106.4
C323 C325 H32D 109.5
C323 C325 H32E 109.5
H32D C325 H32E 109.5
C323 C325 H32F 109.5
H32D C325 H32F 109.5
H32E C325 H32F 109.5
C110 C111 C112 121.7(5)
C110 C111 H111 119.1
C112 C111 H111 119.1
C112 C114 H11A 109.5
C112 C114 H11B 109.5
H11A C114 H11B 109.5
C112 C114 H11C 109.5
H11A C114 H11C 109.5
H11B C114 H11C 109.5
C326 C328 H32G 109.5
C326 C328 H32H 109.5
H32G C328 H32H 109.5
C326 C328 H32I 109.5
H32G C328 H32I 109.5
H32H C328 H32I 109.5
C151 C152 C147 120.7(5)
C151 C152 H152 119.7
C147 C152 H152 119.7
C204 C206 H20G 109.5
C204 C206 H20H 109.5
H20G C206 H20H 109.5
C204 C206 H20I 109.5
H20G C206 H20I 109.5
H20H C206 H20I 109.5
C316 C321 H32J 109.5
C316 C321 H32K 109.5
H32J C321 H32K 109.5
C316 C321 H32L 109.5
H32J C321 H32L 109.5
H32K C321 H32L 109.5
C223 C225 H22J 109.5
C223 C225 H22K 109.5
H22J C225 H22K 109.5
C223 C225 H22L 109.5
H22J C225 H22L 109.5
H22K C225 H22L 109.5
C12 C14 H14G 109.5
C12 C14 H14H 109.5
H14G C14 H14H 109.5
C12 C14 H14I 109.5
H14G C14 H14I 109.5
H14H C14 H14I 109.5
C31 C32 C33 119.9(5)
C31 C32 H32 120.1
C33 C32 H32 120.1
C211 C210 C209 119.9(5)
C211 C210 H210 120.0
C209 C210 H210 120.0
C40 C39 C38 120.8(6)
C40 C39 H39 119.6
C38 C39 H39 119.6
C49 C50 C51 119.9(5)
C49 C50 H50 120.0
C51 C50 H50 120.0
C216 C221 H22M 109.5
C216 C221 H22N 109.5
H22M C221 H22N 109.5
C216 C221 H22O 109.5
H22M C221 H22O 109.5
H22N C221 H22O 109.5
C217 C216 C215 118.9(5)
C217 C216 C221 119.8(5)
C215 C216 C221 121.2(5)
C132 C133 C134 121.7(6)
C132 C133 H133 119.1
C134 C133 H133 119.1
C340 C339 C338 121.6(6)
C340 C339 H339 119.2
C338 C339 H339 119.2
C241 C240 C239 120.0(5)
C241 C240 H240 120.0
C239 C240 H240 120.0
C352 C351 C350 120.2(5)
C352 C351 H351 119.9
C350 C351 H351 119.9
C201 C203 H20J 109.5
C201 C203 H20K 109.5
H20J C203 H20K 109.5
C201 C203 H20L 109.5
H20J C203 H20L 109.5
H20K C203 H20L 109.5
C8 C13 H13D 109.5
C8 C13 H13E 109.5
H13D C13 H13E 109.5
C8 C13 H13F 109.5
H13D C13 H13F 109.5
H13E C13 H13F 109.5
C110 C109 C108 121.4(5)
C110 C109 H109 119.3
C108 C109 H109 119.3
C50 C51 C52 119.7(5)
C50 C51 H51 120.2
C52 C51 H51 120.2
C240 C239 C238 121.1(6)
C240 C239 H239 119.5
C238 C239 H239 119.5
C333 C332 C331 119.3(5)
C333 C332 H332 120.4
C331 C332 H332 120.4
C10 C9 C8 121.2(6)
C10 C9 H9 119.4
C8 C9 H9 119.4
C116 C121 H12P 109.5
C116 C121 H12Q 109.5
H12P C121 H12Q 109.5
C116 C121 H12R 109.5
H12P C121 H12R 109.5
H12Q C121 H12R 109.5
C242 C244 H24D 109.5
C242 C244 H24E 109.5
H24D C244 H24E 109.5
C242 C244 H24F 109.5
H24D C244 H24F 109.5
H24E C244 H24F 109.5
C50 C49 C48 120.5(6)
C50 C49 H49 119.8
C48 C49 H49 119.8
B7 N19 C304 125.4(5)
B7 N19 C301 119.4(4)
C304 N19 C301 114.9(4)
N19 C301 C303 112.9(4)
N19 C301 C302 112.9(5)
C303 C301 C302 110.4(5)
N19 C301 H301 106.8
C303 C301 H301 106.8
C302 C301 H301 106.8
C219 C218 C217 119.7(6)
C219 C218 H218 120.2
C217 C218 H218 120.2
C334 C333 C332 121.0(5)
C334 C333 H333 119.5
C332 C333 H333 119.5
C108 C113 H11D 109.5
C108 C113 H11E 109.5
H11D C113 H11E 109.5
C108 C113 H11F 109.5
H11D C113 H11F 109.5
H11E C113 H11F 109.5
C34 C36 H36A 109.5
C34 C36 H36B 109.5
H36A C36 H36B 109.5
C34 C36 H36C 109.5
H36A C36 H36C 109.5
H36B C36 H36C 109.5
C133 C132 C131 119.9(6)
C133 C132 H132 120.1
C131 C132 H132 120.1
C233 C234 C229 118.1(6)
C233 C234 C236 121.1(6)
C229 C234 C236 120.9(5)
N19 B7 N20 126.0(5)
N19 B7 N21 130.9(4)
N20 B7 N21 103.1(4)
N19 B7 Ge7 175.7(4)
N20 B7 Ge7 51.2(2)
N21 B7 Ge7 52.0(2)
C334 C336 H33D 109.5
C334 C336 H33E 109.5
H33D C336 H33E 109.5
C334 C336 H33F 109.5
H33D C336 H33F 109.5
H33E C336 H33F 109.5
C220 C222 H22P 109.5
C220 C222 H22Q 109.5
H22P C222 H22Q 109.5
C220 C222 H22R 109.5
H22P C222 H22R 109.5
H22Q C222 H22R 109.5
C312 C314 H31D 109.5
C312 C314 H31E 109.5
H31D C314 H31E 109.5
C312 C314 H31F 109.5
H31D C314 H31F 109.5
H31E C314 H31F 109.5
C311 C310 C309 120.6(5)
C311 C310 H310 119.7
C309 C310 H310 119.7
C349 C350 C351 120.2(5)
C349 C350 H350 119.9
C351 C350 H350 119.9
C41 C40 C39 120.5(5)
C41 C40 H40 119.8
C39 C40 H40 119.8
C249 C248 C247 120.9(6)
C249 C248 H248 119.6
C247 C248 H248 119.6
C218 C217 C216 121.1(6)
C218 C217 H217 119.4
C216 C217 H217 119.4
C230 C235 H23A 109.5
C230 C235 H23B 109.5
H23A C235 H23B 109.5
C230 C235 H23C 109.5
H23A C235 H23C 109.5
H23B C235 H23C 109.5
C109 C110 C111 119.4(5)
C109 C110 H110 120.3
C111 C110 H110 120.3
C17 C18 C19 121.9(6)
C17 C18 H18 119.0
C19 C18 H18 119.0
C18 C17 C16 120.7(6)
C18 C17 H17 119.6
C16 C17 H17 119.6
C240 C241 C242 121.0(6)
C240 C241 H241 119.5
C242 C241 H241 119.5
C340 C341 C342 120.9(5)
C340 C341 H341 119.6
C342 C341 H341 119.6
N19 C304 C305 111.7(5)
N19 C304 C306 114.3(5)
C305 C304 C306 112.1(6)
N19 C304 H304 106.0
C305 C304 H304 106.0
C306 C304 H304 106.0
C249 C250 C251 120.5(6)
C249 C250 H250 119.8
C251 C250 H250 119.8
C134 C136 H13G 109.5
C134 C136 H13H 109.5
H13G C136 H13H 109.5
C134 C136 H13I 109.5
H13G C136 H13I 109.5
H13H C136 H13I 109.5
C18 C19 C20 119.7(6)
C18 C19 H19 120.2
C20 C19 H19 120.2
C339 C340 C341 119.9(5)
C339 C340 H340 120.0
C341 C340 H340 120.0
C323 C324 H32M 109.5
C323 C324 H32N 109.5
H32M C324 H32N 109.5
C323 C324 H32O 109.5
H32M C324 H32O 109.5
H32N C324 H32O 109.5
C250 C249 C248 120.3(6)
C250 C249 H249 119.9
C248 C249 H249 119.9
C11 C10 C9 119.9(5)
C11 C10 H10 120.1
C9 C10 H10 120.1
C20 C22 H22S 109.5
C20 C22 H22T 109.5
H22S C22 H22T 109.5
C20 C22 H22U 109.5
H22S C22 H22U 109.5
H22T C22 H22U 109.5
C149 C150 C151 119.7(5)
C149 C150 H150 120.1
C151 C150 H150 120.1
C350 C349 C348 119.7(5)
C350 C349 H349 120.1
C348 C349 H349 120.1
C38 C43 H43A 109.5
C38 C43 H43B 109.5
H43A C43 H43B 109.5
C38 C43 H43C 109.5
H43A C43 H43C 109.5
H43B C43 H43C 109.5
C150 C149 C148 119.5(6)
C150 C149 H149 120.3
C148 C149 H149 120.3
C232 C233 C234 121.5(7)
C232 C233 H233 119.2
C234 C233 H233 119.2
C104 C105 H10A 109.5
C104 C105 H10B 109.5
H10A C105 H10B 109.5
C104 C105 H10C 109.5
H10A C105 H10C 109.5
H10B C105 H10C 109.5
C301 C303 H30A 109.5
C301 C303 H30B 109.5
H30A C303 H30B 109.5
C301 C303 H30C 109.5
H30A C303 H30C 109.5
H30B C303 H30C 109.5
C152 C151 C150 120.7(6)
C152 C151 H151 119.6
C150 C151 H151 119.6
C301 C302 H30D 109.5
C301 C302 H30E 109.5
H30D C302 H30E 109.5
C301 C302 H30F 109.5
H30D C302 H30F 109.5
H30E C302 H30F 109.5
C234 C236 H23D 109.5
C234 C236 H23E 109.5
H23D C236 H23E 109.5
C234 C236 H23F 109.5
H23D C236 H23F 109.5
H23E C236 H23F 109.5
C101 C103 H10D 109.5
C101 C103 H10E 109.5
H10D C103 H10E 109.5
C101 C103 H10F 109.5
H10D C103 H10F 109.5
H10E C103 H10F 109.5
C304 C306 H30G 109.5
C304 C306 H30H 109.5
H30G C306 H30H 109.5
C304 C306 H30I 109.5
H30G C306 H30I 109.5
H30H C306 H30I 109.5
C250 C251 C252 119.5(6)
C250 C251 H251 120.2
C252 C251 H251 120.2
C232 C231 C230 119.8(7)
C232 C231 H231 120.1
C230 C231 H231 120.1
C326 C327 H32P 109.5
C326 C327 H32Q 109.5
H32P C327 H32Q 109.5
C326 C327 H32R 109.5
H32P C327 H32R 109.5
H32Q C327 H32R 109.5
C104 C106 H10G 109.5
C104 C106 H10H 109.5
H10G C106 H10H 109.5
C104 C106 H10I 109.5
H10G C106 H10I 109.5
H10H C106 H10I 109.5
C233 C232 C231 120.9(6)
C233 C232 H232 119.6
C231 C232 H232 119.6
C304 C305 H30J 109.5
C304 C305 H30K 109.5
H30J C305 H30K 109.5
C304 C305 H30L 109.5
H30J C305 H30L 109.5
H30K C305 H30L 109.5
C101 C102 H10J 109.5
C101 C102 H10K 109.5
H10J C102 H10K 109.5
C101 C102 H10L 109.5
H10J C102 H10L 109.5
H10K C102 H10L 109.5
C2 C1 C3 108(3)
C2 C1 N1 106(2)
C3 C1 N1 106.3(19)
C2 C1 H1 112.1
C3 C1 H1 112.1
N1 C1 H1 112.1
C1A C2A H2A1 109.5
C1A C2A H2A2 109.5
H2A1 C2A H2A2 109.5
C1A C2A H2A3 109.5
H2A1 C2A H2A3 109.5
H2A2 C2A H2A3 109.5
C1A C3A H3A1 109.5
C1A C3A H3A2 109.5
H3A1 C3A H3A2 109.5
C1A C3A H3A3 109.5
H3A1 C3A H3A3 109.5
H3A2 C3A H3A3 109.5
C3A C1A N1 114.8(15)
C3A C1A C2A 124(3)
N1 C1A C2A 118(3)
C3A C1A H1A 96.0
N1 C1A H1A 96.0
C2A C1A H1A 96.0
C1 C2 H2A 109.5
C1 C2 H2B 109.5
H2A C2 H2B 109.5
C1 C2 H2C 109.5
H2A C2 H2C 109.5
H2B C2 H2C 109.5
C1 C3 H3A 109.5
C1 C3 H3B 109.5
H3A C3 H3B 109.5
C1 C3 H3C 109.5
H3A C3 H3C 109.5
H3B C3 H3C 109.5
N1 C4 C5 108.5(11)
N1 C4 C6 115.8(15)
C5 C4 C6 106.7(12)
N1 C4 H4 108.5
C5 C4 H4 108.5
C6 C4 H4 108.5
C4 C5 H5A 109.5
C4 C5 H5B 109.5
H5A C5 H5B 109.5
C4 C5 H5C 109.5
H5A C5 H5C 109.5
H5B C5 H5C 109.5
C4 C6 H6A 109.5
C4 C6 H6B 109.5
H6A C6 H6B 109.5
C4 C6 H6C 109.5
H6A C6 H6C 109.5
H6B C6 H6C 109.5
C5A C4A C6A 112.5(13)
C5A C4A N1 116.4(10)
C6A C4A N1 112.6(14)
C5A C4A H4A 104.6
C6A C4A H4A 104.6
N1 C4A H4A 104.6
C4A C5A H5A1 109.5
C4A C5A H5A2 109.5
H5A1 C5A H5A2 109.5
C4A C5A H5A3 109.5
H5A1 C5A H5A3 109.5
H5A2 C5A H5A3 109.5
C4A C6A H6A1 109.5
C4A C6A H6A2 109.5
H6A1 C6A H6A2 109.5
C4A C6A H6A3 109.5
H6A1 C6A H6A3 109.5
H6A2 C6A H6A3 109.5
C25 C23 C24 115.4(17)
C25 C23 N4 112.5(16)
C24 C23 N4 112.1(9)
C25 C23 H23 105.2
C24 C23 H23 105.2
N4 C23 H23 105.2
C23 C24 H24G 109.5
C23 C24 H24H 109.5
H24G C24 H24H 109.5
C23 C24 H24I 109.5
H24G C24 H24I 109.5
H24H C24 H24I 109.5
C23 C25 H25A 109.5
C23 C25 H25B 109.5
H25A C25 H25B 109.5
C23 C25 H25C 109.5
H25A C25 H25C 109.5
H25B C25 H25C 109.5
N4 C23A C25A 117(2)
N4 C23A C24A 111.7(17)
C25A C23A C24A 111(2)
N4 C23A H23G 105.2
C25A C23A H23G 105.2
C24A C23A H23G 105.2
C23A C24A H24J 109.5
C23A C24A H24K 109.5
H24J C24A H24K 109.5
C23A C24A H24L 109.5
H24J C24A H24L 109.5
H24K C24A H24L 109.5
C23A C25A H25D 109.5
C23A C25A H25E 109.5
H25D C25A H25E 109.5
C23A C25A H25F 109.5
H25D C25A H25F 109.5
H25E C25A H25F 109.5
N4 C26 C28 111.6(9)
N4 C26 C27 113.4(14)
C28 C26 C27 110.1(16)
N4 C26 H26 107.1
C28 C26 H26 107.1
C27 C26 H26 107.1
C26 C27 H27A 109.5
C26 C27 H27B 109.5
H27A C27 H27B 109.5
C26 C27 H27C 109.5
H27A C27 H27C 109.5
H27B C27 H27C 109.5
C26 C28 H28A 109.5
C26 C28 H28B 109.5
H28A C28 H28B 109.5
C26 C28 H28C 109.5
H28A C28 H28C 109.5
H28B C28 H28C 109.5
C27A C26A C28A 109.0(18)
C27A C26A N4 113(2)
C28A C26A N4 108.1(11)
C27A C26A H26A 108.8
C28A C26A H26A 108.8
N4 C26A H26A 108.8
C26A C27A H27D 109.5
C26A C27A H27E 109.5
H27D C27A H27E 109.5
C26A C27A H27F 109.5
H27D C27A H27F 109.5
H27E C27A H27F 109.5
C26A C28A H28D 109.5
C26A C28A H28E 109.5
H28D C28A H28E 109.5
C26A C28A H28F 109.5
H28D C28A H28F 109.5
H28E C28A H28F 109.5
C7 N2 B1 130.9(4)
C7 N2 Ge1 128.1(3)
B1 N2 Ge1 89.8(3)

loop_
_geom_bond_atom_site_label_1
_geom_bond_atom_site_label_2
_geom_bond_distance
Ge1 N3 1.856(3)
Ge1 N2 1.864(4)
Ge1 C45 1.993(4)
Ge1 B1 2.379(5)
Ge1 Ge2 2.4650(7)
Ge5 N14 1.851(4)
Ge5 N15 1.856(4)
Ge5 C245 1.983(5)
Ge5 B5 2.374(5)
Ge5 Ge6 2.4430(6)
Ge7 N20 1.848(4)
Ge7 N21 1.867(3)
Ge7 C345 1.992(4)
Ge7 B7 2.370(5)
Ge7 Ge8 2.4508(6)
Ge4 N12 1.853(3)
Ge4 N11 1.862(3)
Ge4 C146 1.955(4)
Ge4 B4 2.371(5)
Ge4 Ge3 2.4705(6)
Ge8 N24 1.853(3)
Ge8 N23 1.854(4)
Ge8 C346 1.956(5)
Ge8 B8 2.377(5)
Ge6 N17 1.843(4)
Ge6 N18 1.857(4)
Ge6 C246 1.954(5)
Ge6 B6 2.375(5)
Ge3 N8 1.853(4)
Ge3 N9 1.856(4)
Ge3 C145 1.992(4)
Ge3 B3 2.385(5)
Ge2 N6 1.851(4)
Ge2 N5 1.854(4)
Ge2 C46 1.946(5)
Ge2 B2 2.370(5)
C226 N16 1.485(6)
C226 C228 1.518(7)
C226 C227 1.526(7)
C226 H226 0.9800
N24 C337 1.417(6)
N24 B8 1.458(6)
N3 C15 1.416(5)
N3 B1 1.455(6)
C137 C142 1.397(6)
C137 C138 1.411(6)
C137 N12 1.418(5)
N11 C129 1.410(6)
N11 B4 1.474(6)
N20 C307 1.414(6)
N20 B7 1.464(6)
N17 C229 1.416(6)
N17 B6 1.473(6)
N6 C37 1.426(6)
N6 B2 1.453(6)
N15 C215 1.421(6)
N15 B5 1.463(6)
C145 C146 1.339(6)
C145 C147 1.479(6)
N14 C207 1.414(6)
N14 B5 1.470(6)
N21 C315 1.418(5)
N21 B7 1.468(7)
N9 C115 1.418(6)
N9 B3 1.483(6)
N5 C29 1.426(5)
N5 B2 1.469(6)
N12 B4 1.454(6)
C316 C317 1.382(7)
C316 C315 1.404(6)
C316 C321 1.506(7)
C237 C242 1.400(7)
C237 C238 1.400(7)
C237 N18 1.415(6)
N23 C329 1.408(6)
N23 B8 1.473(6)
B6 N16 1.407(6)
B6 N18 1.468(6)
C315 C320 1.396(6)
C37 C42 1.396(6)
C37 C38 1.399(7)
N16 C223 1.473(6)
C47 C52 1.385(7)
C47 C48 1.391(7)
C47 C45 1.462(6)
C15 C20 1.392(7)
C15 C16 1.404(7)
C45 C46 1.336(6)
C345 C346 1.340(6)
C345 C347 1.475(6)
C52 C51 1.389(7)
C52 H52 0.9300
C207 C212 1.403(7)
C207 C208 1.405(7)
C337 C342 1.403(7)
C337 C338 1.403(7)
C115 C116 1.407(6)
C115 C120 1.408(6)
N8 C107 1.423(6)
N8 B3 1.455(7)
C30 C31 1.382(7)
C30 C29 1.404(6)
C30 C35 1.497(7)
C223 C224 1.526(7)
C223 C225 1.528(7)
C223 H223 0.9800
C146 H146 0.9300
C16 C17 1.381(7)
C16 C21 1.499(8)
C246 C245 1.337(6)
C246 H246 0.9300
C38 C39 1.386(7)
C38 C43 1.507(7)
C116 C117 1.383(7)
C116 C121 1.498(7)
C29 C34 1.391(7)
N10 B4 1.420(6)
N10 C123 1.476(6)
N10 C126 1.476(6)
C141 C140 1.367(7)
C141 C142 1.391(6)
C141 H141 0.9300
C142 C144 1.498(7)
C329 C330 1.399(6)
C329 C334 1.400(6)
C129 C134 1.400(7)
C129 C130 1.406(7)
C307 C308 1.399(7)
C307 C312 1.400(7)
C123 C125 1.503(7)
C123 C124 1.520(6)
C123 H123 0.9800
C117 C118 1.377(7)
C117 H117 0.9300
C342 C341 1.378(7)
C342 C344 1.503(7)
C120 C119 1.391(7)
C120 C122 1.505(7)
C124 H12A 0.9600
C124 H12B 0.9600
C124 H12C 0.9600
C245 C247 1.485(6)
N7 B3 1.415(6)
N7 C101 1.477(6)
N7 C104 1.489(6)
N13 B5 1.416(6)
N13 C204 1.474(6)
N13 C201 1.488(6)
C201 C203 1.518(7)
C201 C202 1.521(7)
C201 H201 0.9800
C352 C351 1.373(7)
C352 C347 1.386(6)
C352 H352 0.9300
N4 C23A 1.38(2)
N4 B2 1.413(6)
N4 C26 1.446(13)
N4 C26A 1.541(17)
N4 C23 1.549(16)
C128 C126 1.532(6)
C128 H12D 0.9600
C128 H12E 0.9600
C128 H12F 0.9600
C215 C220 1.390(7)
C215 C216 1.409(7)
C312 C311 1.398(7)
C312 C314 1.496(8)
C12 C11 1.385(7)
C12 C7 1.400(7)
C12 C14 1.507(7)
C313 C308 1.508(7)
C313 H31A 0.9600
C313 H31B 0.9600
C313 H31C 0.9600
C130 C131 1.393(7)
C130 C135 1.498(7)
C8 C9 1.393(7)
C8 C7 1.402(7)
C8 C13 1.501(8)
C247 C248 1.387(7)
C247 C252 1.395(7)
C125 H12G 0.9600
C125 H12H 0.9600
C125 H12I 0.9600
C134 C133 1.387(8)
C134 C136 1.502(8)
C309 C310 1.367(8)
C309 C308 1.399(7)
C309 H309 0.9300
C138 C139 1.383(7)
C138 C143 1.493(7)
C7 N2 1.424(6)
C338 C339 1.385(7)
C338 C343 1.504(7)
C135 H13A 0.9600
C135 H13B 0.9600
C135 H13C 0.9600
C31 C32 1.368(8)
C31 H31 0.9300
C208 C209 1.383(7)
C208 C213 1.498(7)
C48 C49 1.377(7)
C48 H48 0.9300
C148 C149 1.400(7)
C148 C147 1.404(7)
C148 H148 0.9300
C42 C41 1.398(7)
C42 C44 1.493(7)
C317 C318 1.371(8)
C317 H317 0.9300
C229 C230 1.393(7)
C229 C234 1.407(8)
C35 H35A 0.9600
C35 H35B 0.9600
C35 H35C 0.9600
C320 C319 1.392(6)
C320 C322 1.503(7)
C34 C33 1.390(7)
C34 C36 1.504(7)
C334 C333 1.380(7)
C334 C336 1.502(7)
C204 C205 1.518(7)
C204 C206 1.519(7)
C204 H204 0.9800
C108 C109 1.386(7)
C108 C107 1.397(7)
C108 C113 1.503(7)
C212 C211 1.391(7)
C212 C214 1.502(7)
C112 C111 1.389(7)
C112 C107 1.399(6)
C112 C114 1.494(7)
C46 H46 0.9300
C119 C118 1.369(7)
C119 H119 0.9300
C238 C239 1.389(7)
C238 C243 1.498(8)
C311 C310 1.364(8)
C311 H311 0.9300
C347 C348 1.389(7)
C41 C40 1.372(8)
C41 H41 0.9300
C242 C241 1.387(7)
C242 C244 1.502(7)
C140 C139 1.374(7)
C140 H140 0.9300
C126 C127 1.527(7)
C126 H126 0.9800
C144 H14A 0.9600
C144 H14B 0.9600
C144 H14C 0.9600
C224 H22A 0.9600
C224 H22B 0.9600
C224 H22C 0.9600
C331 C330 1.379(7)
C331 C332 1.385(7)
C331 H331 0.9300
C330 C335 1.506(7)
C322 H32A 0.9600
C322 H32B 0.9600
C322 H32C 0.9600
C348 C349 1.382(7)
C348 H348 0.9300
C143 H14D 0.9600
C143 H14E 0.9600
C143 H14F 0.9600
C227 H22D 0.9600
C227 H22E 0.9600
C227 H22F 0.9600
B1 N1 1.411(6)
B1 N2 1.486(6)
C209 C210 1.374(8)
C209 H209 0.9300
C211 C210 1.368(8)
C211 H211 0.9300
C33 C32 1.374(8)
C33 H33 0.9300
C147 C152 1.395(7)
C220 C219 1.394(7)
C220 C222 1.500(7)
C20 C19 1.425(8)
C20 C22 1.477(8)
C228 H22G 0.9600
C228 H22H 0.9600
C228 H22I 0.9600
C213 H21A 0.9600
C213 H21B 0.9600
C213 H21C 0.9600
C335 H33A 0.9600
C335 H33B 0.9600
C335 H33C 0.9600
C139 H139 0.9300
C346 H346 0.9300
C104 C106 1.509(7)
C104 C105 1.512(7)
C104 H104 0.9800
C343 H34A 0.9600
C343 H34B 0.9600
C343 H34C 0.9600
C230 C231 1.404(8)
C230 C235 1.499(9)
C319 C318 1.378(7)
C319 H319 0.9300
C344 H34D 0.9600
C344 H34E 0.9600
C344 H34F 0.9600
C44 H44A 0.9600
C44 H44B 0.9600
C44 H44C 0.9600
C252 C251 1.382(7)
C252 H252 0.9300
C214 H21D 0.9600
C214 H21E 0.9600
C214 H21F 0.9600
C101 C102 1.462(8)
C101 C103 1.469(8)
C101 H101 0.9800
C318 H318 0.9300
C243 H24A 0.9600
C243 H24B 0.9600
C243 H24C 0.9600
C118 H118 0.9300
N1 C1A 1.438(16)
N1 C4 1.445(18)
N1 C4A 1.520(14)
N1 C1 1.62(3)
B8 N22 1.411(6)
C11 C10 1.371(8)
C11 H11 0.9300
C131 C132 1.386(8)
C131 H131 0.9300
C122 H12J 0.9600
C122 H12K 0.9600
C122 H12L 0.9600
C205 H20A 0.9600
C205 H20B 0.9600
C205 H20C 0.9600
C202 H20D 0.9600
C202 H20E 0.9600
C202 H20F 0.9600
C21 H21G 0.9600
C21 H21H 0.9600
C21 H21I 0.9600
C127 H12M 0.9600
C127 H12N 0.9600
C127 H12O 0.9600
C219 C218 1.374(8)
C219 H219 0.9300
N22 C323 1.473(6)
N22 C326 1.479(6)
C323 C324 1.522(7)
C323 C325 1.524(7)
C323 H323 0.9800
C326 C328 1.520(8)
C326 C327 1.530(8)
C326 H326 0.9800
C325 H32D 0.9600
C325 H32E 0.9600
C325 H32F 0.9600
C111 C110 1.373(8)
C111 H111 0.9300
C114 H11A 0.9600
C114 H11B 0.9600
C114 H11C 0.9600
C328 H32G 0.9600
C328 H32H 0.9600
C328 H32I 0.9600
C152 C151 1.392(7)
C152 H152 0.9300
C206 H20G 0.9600
C206 H20H 0.9600
C206 H20I 0.9600
C321 H32J 0.9600
C321 H32K 0.9600
C321 H32L 0.9600
C225 H22J 0.9600
C225 H22K 0.9600
C225 H22L 0.9600
C14 H14G 0.9600
C14 H14H 0.9600
C14 H14I 0.9600
C32 H32 0.9300
C210 H210 0.9300
C39 C40 1.377(8)
C39 H39 0.9300
C50 C49 1.368(8)
C50 C51 1.378(8)
C50 H50 0.9300
C221 C216 1.510(7)
C221 H22M 0.9600
C221 H22N 0.9600
C221 H22O 0.9600
C216 C217 1.386(7)
C133 C132 1.361(9)
C133 H133 0.9300
C339 C340 1.372(8)
C339 H339 0.9300
C240 C241 1.369(8)
C240 C239 1.372(8)
C240 H240 0.9300
C351 C350 1.373(7)
C351 H351 0.9300
C203 H20J 0.9600
C203 H20K 0.9600
C203 H20L 0.9600
C13 H13D 0.9600
C13 H13E 0.9600
C13 H13F 0.9600
C109 C110 1.371(8)
C109 H109 0.9300
C51 H51 0.9300
C239 H239 0.9300
C332 C333 1.382(7)
C332 H332 0.9300
C9 C10 1.371(8)
C9 H9 0.9300
C121 H12P 0.9600
C121 H12Q 0.9600
C121 H12R 0.9600
C244 H24D 0.9600
C244 H24E 0.9600
C244 H24F 0.9600
C49 H49 0.9300
N19 B7 1.425(7)
N19 C304 1.472(7)
N19 C301 1.481(7)
C301 C303 1.516(8)
C301 C302 1.523(8)
C301 H301 0.9800
C218 C217 1.376(8)
C218 H218 0.9300
C333 H333 0.9300
C113 H11D 0.9600
C113 H11E 0.9600
C113 H11F 0.9600
C36 H36A 0.9600
C36 H36B 0.9600
C36 H36C 0.9600
C132 H132 0.9300
C234 C233 1.385(8)
C234 C236 1.499(8)
C336 H33D 0.9600
C336 H33E 0.9600
C336 H33F 0.9600
C222 H22P 0.9600
C222 H22Q 0.9600
C222 H22R 0.9600
C314 H31D 0.9600
C314 H31E 0.9600
C314 H31F 0.9600
C310 H310 0.9300
C350 C349 1.363(8)
C350 H350 0.9300
C40 H40 0.9300
C248 C249 1.374(7)
C248 H248 0.9300
C217 H217 0.9300
C235 H23A 0.9600
C235 H23B 0.9600
C235 H23C 0.9600
C110 H110 0.9300
C18 C17 1.344(9)
C18 C19 1.375(9)
C18 H18 0.9300
C17 H17 0.9300
C241 H241 0.9300
C341 C340 1.374(8)
C341 H341 0.9300
C304 C305 1.500(9)
C304 C306 1.529(8)
C304 H304 0.9800
C250 C249 1.366(9)
C250 C251 1.371(9)
C250 H250 0.9300
C136 H13G 0.9600
C136 H13H 0.9600
C136 H13I 0.9600
C19 H19 0.9300
C340 H340 0.9300
C324 H32M 0.9600
C324 H32N 0.9600
C324 H32O 0.9600
C249 H249 0.9300
C10 H10 0.9300
C22 H22S 0.9600
C22 H22T 0.9600
C22 H22U 0.9600
C150 C149 1.381(8)
C150 C151 1.394(8)
C150 H150 0.9300
C349 H349 0.9300
C43 H43A 0.9600
C43 H43B 0.9600
C43 H43C 0.9600
C149 H149 0.9300
C233 C232 1.362(10)
C233 H233 0.9300
C105 H10A 0.9600
C105 H10B 0.9600
C105 H10C 0.9600
C303 H30A 0.9600
C303 H30B 0.9600
C303 H30C 0.9600
C151 H151 0.9300
C302 H30D 0.9600
C302 H30E 0.9600
C302 H30F 0.9600
C236 H23D 0.9600
C236 H23E 0.9600
C236 H23F 0.9600
C103 H10D 0.9600
C103 H10E 0.9600
C103 H10F 0.9600
C306 H30G 0.9600
C306 H30H 0.9600
C306 H30I 0.9600
C251 H251 0.9300
C231 C232 1.377(10)
C231 H231 0.9300
C327 H32P 0.9600
C327 H32Q 0.9600
C327 H32R 0.9600
C106 H10G 0.9600
C106 H10H 0.9600
C106 H10I 0.9600
C232 H232 0.9300
C305 H30J 0.9600
C305 H30K 0.9600
C305 H30L 0.9600
C102 H10J 0.9600
C102 H10K 0.9600
C102 H10L 0.9600
C1 C2 1.54(4)
C1 C3 1.57(4)
C1 H1 0.9800
C2A C1A 1.49(4)
C2A H2A1 0.9600
C2A H2A2 0.9600
C2A H2A3 0.9600
C3A C1A 1.36(3)
C3A H3A1 0.9600
C3A H3A2 0.9600
C3A H3A3 0.9600
C1A H1A 0.9800
C2 H2A 0.9600
C2 H2B 0.9600
C2 H2C 0.9600
C3 H3A 0.9600
C3 H3B 0.9600
C3 H3C 0.9600
C4 C5 1.533(18)
C4 C6 1.562(19)
C4 H4 0.9800
C5 H5A 0.9600
C5 H5B 0.9600
C5 H5C 0.9600
C6 H6A 0.9600
C6 H6B 0.9600
C6 H6C 0.9600
C4A C5A 1.487(17)
C4A C6A 1.504(18)
C4A H4A 0.9800
C5A H5A1 0.9600
C5A H5A2 0.9600
C5A H5A3 0.9600
C6A H6A1 0.9600
C6A H6A2 0.9600
C6A H6A3 0.9600
C23 C25 1.496(17)
C23 C24 1.495(17)
C23 H23 0.9800
C24 H24G 0.9600
C24 H24H 0.9600
C24 H24I 0.9600
C25 H25A 0.9600
C25 H25B 0.9600
C25 H25C 0.9600
C23A C25A 1.52(2)
C23A C24A 1.54(2)
C23A H23G 0.9800
C24A H24J 0.9600
C24A H24K 0.9600
C24A H24L 0.9600
C25A H25D 0.9600
C25A H25E 0.9600
C25A H25F 0.9600
C26 C28 1.514(14)
C26 C27 1.53(2)
C26 H26 0.9800
C27 H27A 0.9600
C27 H27B 0.9600
C27 H27C 0.9600
C28 H28A 0.9600
C28 H28B 0.9600
C28 H28C 0.9600
C26A C27A 1.53(2)
C26A C28A 1.539(18)
C26A H26A 0.9800
C27A H27D 0.9600
C27A H27E 0.9600
C27A H27F 0.9600
C28A H28D 0.9600
C28A H28E 0.9600
C28A H28F 0.9600
